data_4320381
loop_
_publ_author_name
'Makoto Tadokoro'
'Takumasa Shiomi'
'Kiyoshi Isobe'
'Kazuhiro Nakasuji'

_publ_contact_author_address
;
    3-3-138 Sugimoto, Sumiyoshi-ku, Osaka 558-8585, Japan
;
_publ_contact_author_email ' tadokoro@sci.osaka-cu.ac.jp '
_publ_contact_author_fax ' +81-6-6605-2522 '
_publ_contact_author_name ' Makoto Tadokoro'
_publ_contact_author_phone ' +81-6-6605-2547'
_publ_section_title
;
 Cesium(I)-Mediated 3-D Superstructures by One-Pot Self-Organization of
 Hydrogen-Bonded Nickel Complexes
;
_journal_name_full 'Inorganic Chemistry'
_journal_page_first 5476
_journal_page_last 5478
_journal_paper_doi 10.1021/ic010331s
_journal_volume 40
_journal_year 2001
_chemical_formula_sum 'C53 H70 Cs N25 Ni2 O'
_chemical_formula_weight 1323.61
_space_group_IT_number 68
_symmetry_cell_setting orthorhombic
_symmetry_Int_Tables_number 68
_symmetry_space_group_name_Hall '-C 2a 2ac'
_symmetry_space_group_name_H-M 'C c c a :2'
_cell_angle_alpha 90
_cell_angle_beta 90
_cell_angle_gamma 90
_cell_formula_units_Z 8
_cell_length_a 25.422(6)
_cell_length_b 28.228(5)
_cell_length_c 16.741(8)
_cell_measurement_reflns_used 25
_cell_measurement_temperature 296.2
_cell_measurement_theta_max 14.9
_cell_measurement_theta_min 13.8
_cell_volume 12014(7)
_computing_cell_refinement 'MSC/AFC Diffractometer Control'
_computing_data_collection 'MSC/AFC Diffractometer Control'
_computing_data_reduction 'teXsan Ver. 1.10'
_computing_publication_material 'teXsan Ver. 1.10'
_computing_structure_refinement 'teXsan Ver. 1.10'
_computing_structure_solution SHELXS86
_diffrn_measured_fraction_theta_full 0.9991
_diffrn_measured_fraction_theta_max 0.9991
_diffrn_measurement_device_type 'Rigaku AFC7S'
_diffrn_measurement_method \w-2\q
_diffrn_radiation_type 'Mo K\a'
_diffrn_radiation_wavelength 0.7107
_diffrn_reflns_av_R_equivalents 0.344
_diffrn_reflns_limit_h_max 33
_diffrn_reflns_limit_h_min 0
_diffrn_reflns_limit_k_max 36
_diffrn_reflns_limit_k_min 0
_diffrn_reflns_limit_l_max 0
_diffrn_reflns_limit_l_min -21
_diffrn_reflns_number 7438
_diffrn_reflns_theta_full 27.50
_diffrn_reflns_theta_max 27.50
_diffrn_standards_decay_% 0.05
_diffrn_standards_interval_count 150
_diffrn_standards_number 3
_exptl_absorpt_coefficient_mu 1.285
_exptl_absorpt_correction_T_max 1.000
_exptl_absorpt_correction_T_min 0.972
_exptl_absorpt_correction_type psi-scan
_exptl_absorpt_process_details '(North, Phillips & Mathews, 1968)'
_exptl_crystal_colour blue
_exptl_crystal_density_diffrn 1.463
_exptl_crystal_density_method 'not measured'
_exptl_crystal_description prismatic
_exptl_crystal_size_max 0.360
_exptl_crystal_size_mid 0.200
_exptl_crystal_size_min 0.180
_refine_diff_density_max 0.49
_refine_diff_density_min -0.33
_refine_ls_extinction_coef 0.00010(3)
_refine_ls_extinction_method 'Zachariasen(1967) type 2 Gaussian isotropic'
_refine_ls_goodness_of_fit_ref 1.235
_refine_ls_hydrogen_treatment noref
_refine_ls_number_parameters 349
_refine_ls_number_reflns 2796
_refine_ls_R_factor_gt 0.0415
_refine_ls_shift/su_max 0.0011
_refine_ls_structure_factor_coef F
_refine_ls_weighting_details 'w = 1/[\s^2^(Fo) + 0.00063|Fo|^2^]'
_refine_ls_weighting_scheme calc
_refine_ls_wR_factor_ref 0.0523
_reflns_number_gt 2796
_reflns_number_total 6903
_reflns_threshold_expression F^2^>3.0\s(F^2^)
_cod_data_source_file ic010331s_1.cif
_cod_data_source_block master_file_afc7*.xtl
_cod_original_cell_volume 12013(5)
_cod_original_sg_symbol_H-M 'C c c a'
_cod_original_formula_sum 'C53 H70 Cs N25 O Ni2 '
_cod_database_code 4320381

loop_
_symmetry_equiv_pos_as_xyz
x,y,z
1/2-x,y,1/2+z
1/2+x,1/2-y,1/2+z
-x,1/2-y,z
-x,-y,-z
1/2+x,-y,1/2-z
1/2-x,1/2+y,1/2-z
x,1/2+y,-z
1/2+x,1/2+y,z
-x,1/2+y,1/2+z
x,-y,1/2+z
1/2-x,-y,z
1/2-x,1/2-y,-z
x,1/2-y,1/2-z
-x,y,1/2-z
1/2+x,y,-z

loop_
_atom_site_label
_atom_site_type_symbol
_atom_site_fract_x
_atom_site_fract_y
_atom_site_fract_z
_atom_site_U_iso_or_equiv
_atom_site_adp_type
_atom_site_occupancy
_atom_site_calc_flag
_atom_site_refinement_flags
_atom_site_disorder_assembly
_atom_site_disorder_group
Cs1 Cs 0.0000 0.2500 0.50676(5) 0.0621(2) Uani 1.00 d S . .
Ni1 Ni 0.11422(3) 0.13680(3) 0.49338(5) 0.0421(2) Uani 1.00 d . . .
O1 O 0.7694(5) 0.2442(5) 0.2082(8) 0.278(7) Uiso 1.00 d . . .
N1 N 0.1188(2) 0.0630(2) 0.5096(3) 0.049(2) Uani 1.00 d . . .
N2 N 0.1681(2) -0.0018(2) 0.5001(4) 0.051(1) Uani 1.00 d . . .
N3 N 0.1938(2) 0.1244(2) 0.4687(3) 0.048(2) Uani 1.00 d . . .
N4 N 0.2592(2) 0.0713(2) 0.4610(3) 0.053(2) Uani 1.00 d . . .
N5 N 0.1237(2) 0.1541(2) 0.6165(3) 0.045(2) Uani 1.00 d . . .
N6 N 0.0846(3) 0.1643(3) 0.7322(3) 0.070(2) Uani 1.00 d . . .
N7 N 0.0358(2) 0.1369(2) 0.5328(3) 0.040(1) Uani 1.00 d . . .
N8 N -0.0196(2) 0.1477(2) 0.6360(3) 0.062(2) Uani 1.00 d . . .
N9 N 0.0898(2) 0.1333(2) 0.3715(3) 0.042(2) Uani 1.00 d . . .
N10 N 0.0786(2) 0.1732(2) 0.2598(3) 0.055(2) Uani 1.00 d . . .
N11 N 0.1192(2) 0.2081(2) 0.4608(3) 0.042(2) Uani 1.00 d . . .
N12 N 0.1051(2) 0.2623(2) 0.3644(3) 0.059(2) Uani 1.00 d . . .
N13 N 0.2500 0.0000 0.7317(4) 0.056(3) Uani 1.00 d S . .
C1 C 0.0878(3) 0.0243(3) 0.5255(4) 0.055(2) Uani 1.00 d . . .
C2 C 0.1183(3) -0.0151(2) 0.5194(4) 0.061(2) Uani 1.00 d . . .
C3 C 0.2391(3) 0.1472(2) 0.4481(4) 0.057(2) Uani 1.00 d . . .
C4 C 0.2786(3) 0.1154(3) 0.4447(4) 0.058(2) Uani 1.00 d . . .
C5 C 0.1667(2) 0.0460(2) 0.4940(4) 0.041(2) Uani 1.00 d . . .
C6 C 0.2077(3) 0.0793(2) 0.4755(3) 0.040(2) Uani 1.00 d . . .
C7 C 0.1608(3) 0.1650(3) 0.6729(4) 0.062(2) Uani 1.00 d . . .
C8 C 0.1376(3) 0.1706(3) 0.7446(5) 0.076(3) Uani 1.00 d . . .
C9 C -0.0136(2) 0.1308(2) 0.5060(4) 0.051(2) Uani 1.00 d . . .
C10 C -0.0477(3) 0.1369(3) 0.5679(4) 0.061(2) Uani 1.00 d . . .
C11 C 0.0784(3) 0.1545(2) 0.6546(3) 0.044(2) Uani 1.00 d . . .
C12 C 0.0304(2) 0.1460(2) 0.6100(4) 0.043(2) Uani 1.00 d . . .
C13 C 0.0764(3) 0.1029(2) 0.3127(4) 0.056(2) Uani 1.00 d . . .
C14 C 0.0694(3) 0.1266(3) 0.2440(4) 0.064(2) Uani 1.00 d . . .
C15 C 0.1320(3) 0.2517(3) 0.4900(4) 0.053(2) Uani 1.00 d . . .
C16 C 0.1229(3) 0.2846(2) 0.4321(4) 0.056(2) Uani 1.00 d . . .
C17 C 0.0907(3) 0.1758(2) 0.3380(4) 0.044(2) Uani 1.00 d . . .
C18 C 0.1044(2) 0.2167(2) 0.3857(4) 0.041(2) Uani 1.00 d . . .
C19 C 0.2642(3) 0.0418(3) 0.6782(4) 0.060(2) Uani 1.00 d . . .
C20 C 0.2805(3) 0.0869(3) 0.7217(4) 0.072(3) Uani 1.00 d . . .
C21 C 0.3023(3) 0.1214(3) 0.6590(5) 0.082(3) Uani 1.00 d . . .
C22 C 0.2030(4) 0.0137(3) 0.7848(4) 0.068(3) Uani 1.00 d . . .
C23 C 0.1525(4) 0.0260(4) 0.7427(5) 0.089(3) Uani 1.00 d . . .
C24 C 0.1115(4) 0.0403(4) 0.8018(7) 0.111(4) Uani 1.00 d . . .
H1 H 0.0491 0.0240 0.5370 0.0835 Uiso 1.00 calc . . .
H2 H 0.1072 -0.0459 0.5288 0.0748 Uiso 1.00 calc . . .
H3 H 0.2445 0.1776 0.4340 0.0748 Uiso 1.00 calc . . .
H4 H 0.3134 0.1166 0.4329 0.0825 Uiso 1.00 calc . . .
H5 H 0.2010 -0.0223 0.4958 0.0651 Uiso 1.00 calc . . .
H6 H 0.1947 0.1652 0.6634 0.0751 Uiso 1.00 calc . . .
H7 H 0.1525 0.1834 0.7930 0.1026 Uiso 1.00 calc . . .
H8 H -0.0247 0.1215 0.4518 0.0611 Uiso 1.00 calc . . .
H9 H -0.0847 0.1333 0.5752 0.0675 Uiso 1.00 calc . . .
H10 H 0.0558 0.1638 0.7727 0.0825 Uiso 1.00 calc . . .
H11 H 0.0685 0.0699 0.3151 0.0672 Uiso 1.00 calc . . .
H12 H 0.0607 0.1138 0.1928 0.0752 Uiso 1.00 calc . . .
H13 H 0.1432 0.2610 0.5422 0.0636 Uiso 1.00 calc . . .
H14 H 0.1277 0.3167 0.4205 0.0772 Uiso 1.00 calc . . .
H15 H 0.0793 0.2001 0.2226 0.0644 Uiso 1.00 calc . . .
H16 H 0.2929 0.0296 0.6442 0.0722 Uiso 1.00 calc . . .
H17 H 0.2344 0.0452 0.6422 0.0722 Uiso 1.00 calc . . .
H18 H 0.3041 0.0790 0.7614 0.0828 Uiso 1.00 calc . . .
H19 H 0.2478 0.0983 0.7470 0.0828 Uiso 1.00 calc . . .
H20 H 0.3306 0.1092 0.6424 0.1082 Uiso 1.00 calc . . .
H21 H 0.2741 0.1277 0.6263 0.1082 Uiso 1.00 calc . . .
H22 H 0.3074 0.1494 0.6948 0.1082 Uiso 1.00 calc . . .
H23 H 0.1993 -0.0123 0.8218 0.0753 Uiso 1.00 calc . . .
H24 H 0.2159 0.0405 0.8162 0.0753 Uiso 1.00 calc . . .
H25 H 0.1440 -0.0027 0.7141 0.0989 Uiso 1.00 calc . . .
H26 H 0.1617 0.0496 0.7056 0.0989 Uiso 1.00 calc . . .
H27 H 0.1057 0.0154 0.8361 0.1371 Uiso 1.00 calc . . .
H28 H 0.1219 0.0680 0.8247 0.1371 Uiso 1.00 calc . . .
H29 H 0.0807 0.0452 0.7682 0.1371 Uiso 1.00 calc . . .

loop_
_atom_site_aniso_label
_atom_site_aniso_U_11
_atom_site_aniso_U_22
_atom_site_aniso_U_33
_atom_site_aniso_U_12
_atom_site_aniso_U_13
_atom_site_aniso_U_23
Cs1 0.0496(3) 0.0501(3) 0.0865(5) 0.0079(3) 0.0000 0.0000
Ni1 0.0428(4) 0.0439(4) 0.0395(4) 0.0108(3) 0.0095(4) 0.0087(4)
N1 0.045(3) 0.050(3) 0.052(3) 0.009(2) 0.007(3) 0.010(3)
N2 0.047(3) 0.040(3) 0.066(3) 0.009(3) 0.008(4) 0.004(3)
N3 0.050(3) 0.044(3) 0.050(3) 0.006(3) 0.012(3) 0.007(2)
N4 0.047(4) 0.050(3) 0.063(4) 0.011(3) 0.010(3) 0.008(3)
N5 0.039(3) 0.056(3) 0.039(3) 0.003(3) 0.001(2) 0.010(3)
N6 0.043(4) 0.130(6) 0.036(4) 0.002(4) 0.002(3) 0.004(3)
N7 0.037(3) 0.047(3) 0.035(3) 0.006(3) 0.001(2) 0.008(2)
N8 0.040(3) 0.103(5) 0.043(3) 0.003(3) 0.003(3) 0.003(3)
N9 0.048(3) 0.039(3) 0.040(3) 0.001(3) 0.007(2) 0.007(3)
N10 0.067(4) 0.055(3) 0.043(3) -0.003(3) 0.000(3) 0.006(3)
N11 0.047(3) 0.044(3) 0.037(3) 0.006(3) 0.004(3) 0.004(2)
N12 0.083(5) 0.047(4) 0.046(3) 0.003(3) 0.008(3) 0.012(3)
N13 0.069(5) 0.060(5) 0.039(5) -0.005(5) 0.0000 0.0000
C1 0.040(4) 0.061(5) 0.065(5) 0.005(4) 0.009(3) 0.013(4)
C2 0.060(5) 0.043(4) 0.080(6) -0.002(3) 0.012(4) 0.002(4)
C3 0.062(5) 0.048(4) 0.062(5) 0.005(4) 0.010(4) 0.011(4)
C4 0.040(4) 0.059(5) 0.075(5) -0.001(4) 0.013(4) 0.009(4)
C5 0.044(3) 0.045(3) 0.034(3) 0.008(3) 0.001(3) 0.005(4)
C6 0.048(4) 0.043(4) 0.030(4) 0.010(3) 0.001(3) 0.002(3)
C7 0.042(4) 0.088(6) 0.057(5) 0.001(4) 0.005(4) 0.007(4)
C8 0.048(5) 0.128(7) 0.053(5) -0.009(5) -0.004(4) -0.005(5)
C9 0.051(4) 0.055(4) 0.048(4) 0.001(3) 0.003(4) 0.006(4)
C10 0.042(4) 0.092(6) 0.050(4) -0.010(4) 0.001(3) 0.010(4)
C11 0.041(4) 0.058(4) 0.034(4) 0.009(4) 0.009(3) 0.006(3)
C12 0.033(4) 0.057(4) 0.039(4) 0.007(3) 0.004(3) 0.004(3)
C13 0.071(5) 0.041(4) 0.058(5) -0.004(4) 0.009(4) 0.003(4)
C14 0.075(5) 0.066(5) 0.052(5) -0.019(4) 0.006(4) -0.006(4)
C15 0.050(4) 0.056(4) 0.052(4) -0.001(3) 0.011(4) -0.010(4)
C16 0.075(6) 0.042(4) 0.051(4) 0.000(4) 0.010(4) 0.011(4)
C17 0.051(4) 0.044(4) 0.038(4) 0.010(3) 0.011(3) 0.003(3)
C18 0.040(4) 0.043(4) 0.040(4) 0.008(3) 0.008(3) 0.004(3)
C19 0.065(5) 0.072(5) 0.042(4) 0.000(4) -0.001(4) 0.007(4)
C20 0.084(6) 0.064(5) 0.067(5) -0.015(5) 0.001(4) 0.007(4)
C21 0.078(6) 0.070(6) 0.099(7) -0.008(5) 0.003(5) 0.018(5)
C22 0.100(7) 0.061(5) 0.042(4) -0.010(5) 0.019(4) -0.011(4)
C23 0.068(6) 0.113(7) 0.087(6) 0.004(6) 0.006(5) -0.015(6)
C24 0.090(8) 0.094(7) 0.150(10) 0.010(6) 0.031(7) -0.013(7)

loop_
_atom_type_symbol
_atom_type_description
_atom_type_scat_dispersion_real
_atom_type_scat_dispersion_imag
_atom_type_scat_source
C C 0.003 0.002
;International Tables for Crystallography
(1992, Vol. C, Tables 4.2.6.8 and 6.1.1.1)
;
H H 0.000 0.000
;International Tables for Crystallography
(1992, Vol. C, Table 6.1.1.2)
;
N N 0.006 0.003
;International Tables for Crystallography
(1992, Vol. C, Tables 4.2.6.8 and 6.1.1.1)
;
Ni Ni 0.339 1.112
;International Tables for Crystallography
(1992, Vol. C, Tables 4.2.6.8 and 6.1.1.1)
;
Cs Cs -0.368 2.119
;International Tables for Crystallography
(1992, Vol. C, Tables 4.2.6.8 and 6.1.1.1)
;
O O 0.011 0.006
;International Tables for Crystallography
(1992, Vol. C, Tables 4.2.6.8 and 6.1.1.1)
;

loop_
_geom_angle_atom_site_label_1
_geom_angle_atom_site_label_2
_geom_angle_atom_site_label_3
_geom_angle
_geom_angle_site_symmetry_1
_geom_angle_site_symmetry_2
_geom_angle_site_symmetry_3
_geom_angle_publ_flag
N7 CS1 N7 165.1(2) . 1_555 4_555 yes
N7 CS1 N8 37.3(1) . 1_555 1_555 yes
N7 CS1 N8 129.9(1) . 1_555 4_555 yes
N7 CS1 N11 56.4(1) . 1_555 1_555 yes
N7 CS1 N11 127.9(1) . 1_555 4_555 yes
N7 CS1 N12 88.6(1) . 1_555 1_555 yes
N7 CS1 N12 101.3(1) . 1_555 4_555 yes
N7 CS1 C9 23.0(1) . 1_555 1_555 yes
N7 CS1 C9 157.1(1) . 1_555 4_555 yes
N7 CS1 C10 37.0(1) . 1_555 1_555 yes
N7 CS1 C10 136.4(1) . 1_555 4_555 yes
N7 CS1 C12 22.2(1) . 1_555 1_555 yes
N7 CS1 C12 142.8(1) . 1_555 4_555 yes
N7 CS1 C15 75.7(1) . 1_555 1_555 yes
N7 CS1 C15 105.6(1) . 1_555 4_555 yes
N7 CS1 C16 94.0(1) . 1_555 1_555 yes
N7 CS1 C16 91.3(1) . 1_555 4_555 yes
N7 CS1 C18 67.0(1) . 1_555 1_555 yes
N7 CS1 C18 122.8(1) . 1_555 4_555 yes
N7 CS1 N8 129.9(1) . 4_555 1_555 yes
N7 CS1 N8 37.3(1) . 4_555 4_555 yes
N7 CS1 N11 127.9(1) . 4_555 1_555 yes
N7 CS1 N11 56.4(1) . 4_555 4_555 yes
N7 CS1 N12 101.3(1) . 4_555 1_555 yes
N7 CS1 N12 88.6(1) . 4_555 4_555 yes
N7 CS1 C9 157.1(1) . 4_555 1_555 yes
N7 CS1 C9 23.0(1) . 4_555 4_555 yes
N7 CS1 C10 136.4(1) . 4_555 1_555 yes
N7 CS1 C10 37.0(1) . 4_555 4_555 yes
N7 CS1 C12 142.8(1) . 4_555 1_555 yes
N7 CS1 C12 22.2(1) . 4_555 4_555 yes
N7 CS1 C15 105.6(1) . 4_555 1_555 yes
N7 CS1 C15 75.7(1) . 4_555 4_555 yes
N7 CS1 C16 91.3(1) . 4_555 1_555 yes
N7 CS1 C16 94.0(1) . 4_555 4_555 yes
N7 CS1 C18 122.8(1) . 4_555 1_555 yes
N7 CS1 C18 67.0(1) . 4_555 4_555 yes
N8 CS1 N8 107.1(2) . 1_555 4_555 yes
N8 CS1 N11 88.9(1) . 1_555 1_555 yes
N8 CS1 N11 107.1(1) . 1_555 4_555 yes
N8 CS1 N12 124.8(1) . 1_555 1_555 yes
N8 CS1 N12 102.5(1) . 1_555 4_555 yes
N8 CS1 C9 36.8(2) . 1_555 1_555 yes
N8 CS1 C9 143.6(2) . 1_555 4_555 yes
N8 CS1 C10 22.0(1) . 1_555 1_555 yes
N8 CS1 C10 125.8(2) . 1_555 4_555 yes
N8 CS1 C12 21.6(1) . 1_555 1_555 yes
N8 CS1 C12 110.0(1) . 1_555 4_555 yes
N8 CS1 C15 101.3(2) . 1_555 1_555 yes
N8 CS1 C15 84.4(1) . 1_555 4_555 yes
N8 CS1 C16 123.7(1) . 1_555 1_555 yes
N8 CS1 C16 82.5(1) . 1_555 4_555 yes
N8 CS1 C18 103.7(1) . 1_555 1_555 yes
N8 CS1 C18 117.2(1) . 1_555 4_555 yes
N8 CS1 N11 107.1(1) . 4_555 1_555 yes
N8 CS1 N11 88.9(1) . 4_555 4_555 yes
N8 CS1 N12 102.5(1) . 4_555 1_555 yes
N8 CS1 N12 124.8(1) . 4_555 4_555 yes
N8 CS1 C9 143.6(2) . 4_555 1_555 yes
N8 CS1 C9 36.8(2) . 4_555 4_555 yes
N8 CS1 C10 125.8(2) . 4_555 1_555 yes
N8 CS1 C10 22.0(1) . 4_555 4_555 yes
N8 CS1 C12 110.0(1) . 4_555 1_555 yes
N8 CS1 C12 21.6(1) . 4_555 4_555 yes
N8 CS1 C15 84.4(1) . 4_555 1_555 yes
N8 CS1 C15 101.3(2) . 4_555 4_555 yes
N8 CS1 C16 82.5(1) . 4_555 1_555 yes
N8 CS1 C16 123.7(1) . 4_555 4_555 yes
N8 CS1 C18 117.2(1) . 4_555 1_555 yes
N8 CS1 C18 103.7(1) . 4_555 4_555 yes
N11 CS1 N11 153.4(2) . 1_555 4_555 yes
N11 CS1 N12 37.7(1) . 1_555 1_555 yes
N11 CS1 N12 119.1(1) . 1_555 4_555 yes
N11 CS1 C9 74.9(1) . 1_555 1_555 yes
N11 CS1 C9 105.0(1) . 1_555 4_555 yes
N11 CS1 C10 93.3(1) . 1_555 1_555 yes
N11 CS1 C10 94.3(1) . 1_555 4_555 yes
N11 CS1 C12 67.4(1) . 1_555 1_555 yes
N11 CS1 C12 127.7(1) . 1_555 4_555 yes
N11 CS1 C15 23.4(1) . 1_555 1_555 yes
N11 CS1 C15 151.6(1) . 1_555 4_555 yes
N11 CS1 C16 37.7(1) . 1_555 1_555 yes
N11 CS1 C16 128.9(1) . 1_555 4_555 yes
N11 CS1 C18 22.5(1) . 1_555 1_555 yes
N11 CS1 C18 130.9(1) . 1_555 4_555 yes
N11 CS1 N12 119.1(1) . 4_555 1_555 yes
N11 CS1 N12 37.7(1) . 4_555 4_555 yes
N11 CS1 C9 105.0(1) . 4_555 1_555 yes
N11 CS1 C9 74.9(1) . 4_555 4_555 yes
N11 CS1 C10 94.3(1) . 4_555 1_555 yes
N11 CS1 C10 93.3(1) . 4_555 4_555 yes
N11 CS1 C12 127.7(1) . 4_555 1_555 yes
N11 CS1 C12 67.4(1) . 4_555 4_555 yes
N11 CS1 C15 151.6(1) . 4_555 1_555 yes
N11 CS1 C15 23.4(1) . 4_555 4_555 yes
N11 CS1 C16 128.9(1) . 4_555 1_555 yes
N11 CS1 C16 37.7(1) . 4_555 4_555 yes
N11 CS1 C18 130.9(1) . 4_555 1_555 yes
N11 CS1 C18 22.5(1) . 4_555 4_555 yes
N12 CS1 N12 97.0(2) . 1_555 4_555 yes
N12 CS1 C9 99.7(1) . 1_555 1_555 yes
N12 CS1 C9 80.0(1) . 1_555 4_555 yes
N12 CS1 C10 121.9(1) . 1_555 1_555 yes
N12 CS1 C10 81.5(1) . 1_555 4_555 yes
N12 CS1 C12 104.2(1) . 1_555 1_555 yes
N12 CS1 C12 114.3(1) . 1_555 4_555 yes
N12 CS1 C15 37.2(2) . 1_555 1_555 yes
N12 CS1 C15 133.3(2) . 1_555 4_555 yes
N12 CS1 C16 22.3(1) . 1_555 1_555 yes
N12 CS1 C16 116.9(2) . 1_555 4_555 yes
N12 CS1 C18 21.7(1) . 1_555 1_555 yes
N12 CS1 C18 98.9(1) . 1_555 4_555 yes
N12 CS1 C9 80.0(1) . 4_555 1_555 yes
N12 CS1 C9 99.7(1) . 4_555 4_555 yes
N12 CS1 C10 81.5(1) . 4_555 1_555 yes
N12 CS1 C10 121.9(1) . 4_555 4_555 yes
N12 CS1 C12 114.3(1) . 4_555 1_555 yes
N12 CS1 C12 104.2(1) . 4_555 4_555 yes
N12 CS1 C15 133.3(2) . 4_555 1_555 yes
N12 CS1 C15 37.2(2) . 4_555 4_555 yes
N12 CS1 C16 116.9(2) . 4_555 1_555 yes
N12 CS1 C16 22.3(1) . 4_555 4_555 yes
N12 CS1 C18 98.9(1) . 4_555 1_555 yes
N12 CS1 C18 21.7(1) . 4_555 4_555 yes
C9 CS1 C9 179.6(2) . 1_555 4_555 yes
C9 CS1 C10 22.4(2) . 1_555 1_555 yes
C9 CS1 C10 157.9(2) . 1_555 4_555 yes
C9 CS1 C12 35.7(2) . 1_555 1_555 yes
C9 CS1 C12 144.6(2) . 1_555 4_555 yes
C9 CS1 C15 96.6(2) . 1_555 1_555 yes
C9 CS1 C15 83.4(2) . 1_555 4_555 yes
C9 CS1 C16 111.5(2) . 1_555 1_555 yes
C9 CS1 C16 68.3(2) . 1_555 4_555 yes
C9 CS1 C18 78.8(2) . 1_555 1_555 yes
C9 CS1 C18 100.9(2) . 1_555 4_555 yes
C9 CS1 C10 157.9(2) . 4_555 1_555 yes
C9 CS1 C10 22.4(2) . 4_555 4_555 yes
C9 CS1 C12 144.6(2) . 4_555 1_555 yes
C9 CS1 C12 35.7(2) . 4_555 4_555 yes
C9 CS1 C15 83.4(2) . 4_555 1_555 yes
C9 CS1 C15 96.6(2) . 4_555 4_555 yes
C9 CS1 C16 68.3(2) . 4_555 1_555 yes
C9 CS1 C16 111.5(2) . 4_555 4_555 yes
C9 CS1 C18 100.9(2) . 4_555 1_555 yes
C9 CS1 C18 78.8(2) . 4_555 4_555 yes
C10 CS1 C10 146.6(2) . 1_555 4_555 yes
C10 CS1 C12 35.0(2) . 1_555 1_555 yes
C10 CS1 C12 122.4(2) . 1_555 4_555 yes
C10 CS1 C15 112.0(2) . 1_555 1_555 yes
C10 CS1 C15 70.9(2) . 1_555 4_555 yes
C10 CS1 C16 130.9(2) . 1_555 1_555 yes
C10 CS1 C16 63.2(2) . 1_555 4_555 yes
C10 CS1 C18 100.7(2) . 1_555 1_555 yes
C10 CS1 C18 98.6(2) . 1_555 4_555 yes
C10 CS1 C12 122.4(2) . 4_555 1_555 yes
C10 CS1 C12 35.0(2) . 4_555 4_555 yes
C10 CS1 C15 70.9(2) . 4_555 1_555 yes
C10 CS1 C15 112.0(2) . 4_555 4_555 yes
C10 CS1 C16 63.2(2) . 4_555 1_555 yes
C10 CS1 C16 130.9(2) . 4_555 4_555 yes
C10 CS1 C18 98.6(2) . 4_555 1_555 yes
C10 CS1 C18 100.7(2) . 4_555 4_555 yes
C12 CS1 C12 120.7(2) . 1_555 4_555 yes
C12 CS1 C15 80.4(2) . 1_555 1_555 yes
C12 CS1 C15 104.5(2) . 1_555 4_555 yes
C12 CS1 C16 102.3(2) . 1_555 1_555 yes
C12 CS1 C16 98.0(2) . 1_555 4_555 yes
C12 CS1 C18 83.8(1) . 1_555 1_555 yes
C12 CS1 C18 133.3(1) . 1_555 4_555 yes
C12 CS1 C15 104.5(2) . 4_555 1_555 yes
C12 CS1 C15 80.4(2) . 4_555 4_555 yes
C12 CS1 C16 98.0(2) . 4_555 1_555 yes
C12 CS1 C16 102.3(2) . 4_555 4_555 yes
C12 CS1 C18 133.3(1) . 4_555 1_555 yes
C12 CS1 C18 83.8(1) . 4_555 4_555 yes
C15 CS1 C15 170.5(2) . 1_555 4_555 yes
C15 CS1 C16 22.8(1) . 1_555 1_555 yes
C15 CS1 C16 149.6(2) . 1_555 4_555 yes
C15 CS1 C18 36.2(2) . 1_555 1_555 yes
C15 CS1 C18 135.2(2) . 1_555 4_555 yes
C15 CS1 C16 149.6(2) . 4_555 1_555 yes
C15 CS1 C16 22.8(1) . 4_555 4_555 yes
C15 CS1 C18 135.2(2) . 4_555 1_555 yes
C15 CS1 C18 36.2(2) . 4_555 4_555 yes
C16 CS1 C16 138.2(2) . 1_555 4_555 yes
C16 CS1 C18 35.4(2) . 1_555 1_555 yes
C16 CS1 C18 113.5(2) . 1_555 4_555 yes
C16 CS1 C18 113.5(2) . 4_555 1_555 yes
C16 CS1 C18 35.4(2) . 4_555 4_555 yes
C18 CS1 C18 108.5(2) . 1_555 4_555 yes
N1 NI1 N3 78.8(2) . 1_555 1_555 yes
N1 NI1 N5 95.5(2) . 1_555 1_555 yes
N1 NI1 N7 90.7(2) . 1_555 1_555 yes
N1 NI1 N9 95.4(2) . 1_555 1_555 yes
N1 NI1 N11 169.8(2) . 1_555 1_555 yes
N3 NI1 N5 96.9(2) . 1_555 1_555 yes
N3 NI1 N7 168.3(2) . 1_555 1_555 yes
N3 NI1 N9 94.9(2) . 1_555 1_555 yes
N3 NI1 N11 93.0(2) . 1_555 1_555 yes
N5 NI1 N7 78.7(2) . 1_555 1_555 yes
N5 NI1 N9 165.3(2) . 1_555 1_555 yes
N5 NI1 N11 91.4(2) . 1_555 1_555 yes
N7 NI1 N9 91.4(2) . 1_555 1_555 yes
N7 NI1 N11 97.9(2) . 1_555 1_555 yes
N9 NI1 N11 79.2(2) . 1_555 1_555 yes
NI1 N1 C1 141.4(4) . 1_555 1_555 yes
NI1 N1 C5 112.5(4) . 1_555 1_555 yes
C1 N1 C5 105.9(5) . 1_555 1_555 yes
C2 N2 C5 105.6(5) . 1_555 1_555 yes
C2 N2 H5 128.6 . 1_555 1_555 no
C5 N2 H5 125.7 . 1_555 1_555 no
NI1 N3 C3 141.8(4) . 1_555 1_555 yes
NI1 N3 C6 113.6(4) . 1_555 1_555 yes
C3 N3 C6 104.6(6) . 1_555 1_555 yes
C4 N4 C6 103.5(5) . 1_555 1_555 yes
NI1 N5 C7 142.7(5) . 1_555 1_555 yes
NI1 N5 C11 111.8(4) . 1_555 1_555 yes
C7 N5 C11 105.4(5) . 1_555 1_555 yes
C8 N6 C11 106.9(6) . 1_555 1_555 yes
C8 N6 H10 128.2 . 1_555 1_555 no
C11 N6 H10 124.7 . 1_555 1_555 no
CS1 N7 NI1 102.6(2) . 1_555 1_555 yes
CS1 N7 C9 79.9(3) . 1_555 1_555 yes
CS1 N7 C12 85.1(4) . 1_555 1_555 yes
NI1 N7 C9 141.4(4) . 1_555 1_555 yes
NI1 N7 C12 114.0(4) . 1_555 1_555 yes
C9 N7 C12 104.6(5) . 1_555 1_555 yes
CS1 N8 C10 75.8(4) . 1_555 1_555 yes
CS1 N8 C12 73.0(4) . 1_555 1_555 yes
C10 N8 C12 102.4(5) . 1_555 1_555 yes
NI1 N9 C13 143.1(5) . 1_555 1_555 yes
NI1 N9 C17 111.0(4) . 1_555 1_555 yes
C13 N9 C17 105.7(5) . 1_555 1_555 yes
C14 N10 C17 106.2(6) . 1_555 1_555 yes
C14 N10 H15 128.8 . 1_555 1_555 no
C17 N10 H15 124.8 . 1_555 1_555 no
CS1 N11 NI1 103.1(2) . 1_555 1_555 yes
CS1 N11 C15 79.3(3) . 1_555 1_555 yes
CS1 N11 C18 84.1(3) . 1_555 1_555 yes
NI1 N11 C15 142.2(5) . 1_555 1_555 yes
NI1 N11 C18 113.8(4) . 1_555 1_555 yes
C15 N11 C18 104.0(5) . 1_555 1_555 yes
CS1 N12 C16 75.0(4) . 1_555 1_555 yes
CS1 N12 C18 73.8(3) . 1_555 1_555 yes
C16 N12 C18 103.0(5) . 1_555 1_555 yes
C19 N13 C19 108.0(7) . 1_555 12_555 yes
C19 N13 C22 109.2(4) . 1_555 1_555 yes
C19 N13 C22 110.5(4) . 1_555 12_555 yes
C19 N13 C22 110.5(4) . 12_555 1_555 yes
C19 N13 C22 109.2(4) . 12_555 12_555 yes
C22 N13 C22 109.4(8) . 1_555 12_555 yes
N1 C1 C2 108.1(6) . 1_555 1_555 yes
N1 C1 H1 127.4 . 1_555 1_555 no
C2 C1 H1 124.5 . 1_555 1_555 no
N2 C2 C1 108.8(6) . 1_555 1_555 yes
N2 C2 H2 125.6 . 1_555 1_555 no
C1 C2 H2 125.5 . 1_555 1_555 no
N3 C3 C4 108.9(6) . 1_555 1_555 yes
N3 C3 H3 130.3 . 1_555 1_555 no
C4 C3 H3 120.6 . 1_555 1_555 no
N4 C4 C3 109.2(6) . 1_555 1_555 yes
N4 C4 H4 115.5 . 1_555 1_555 no
C3 C4 H4 135.3 . 1_555 1_555 no
N1 C5 N2 111.7(5) . 1_555 1_555 yes
N1 C5 C6 117.8(6) . 1_555 1_555 yes
N2 C5 C6 130.5(6) . 1_555 1_555 yes
N3 C6 N4 113.8(6) . 1_555 1_555 yes
N3 C6 C5 117.1(6) . 1_555 1_555 yes
N4 C6 C5 129.1(6) . 1_555 1_555 yes
N5 C7 C8 109.9(6) . 1_555 1_555 yes
N5 C7 H6 123.7 . 1_555 1_555 no
C8 C7 H6 126.2 . 1_555 1_555 no
N6 C8 C7 106.1(6) . 1_555 1_555 yes
N6 C8 H7 124.0 . 1_555 1_555 no
C7 C8 H7 128.5 . 1_555 1_555 no
CS1 C9 N7 77.1(4) . 1_555 1_555 yes
CS1 C9 C10 86.4(4) . 1_555 1_555 yes
CS1 C9 H8 107.3 . 1_555 1_555 no
N7 C9 C10 109.0(6) . 1_555 1_555 yes
N7 C9 H8 127.5 . 1_555 1_555 no
C10 C9 H8 123.4 . 1_555 1_555 no
CS1 C10 N8 82.2(4) . 1_555 1_555 yes
CS1 C10 C9 71.2(4) . 1_555 1_555 yes
CS1 C10 H9 117.9 . 1_555 1_555 no
N8 C10 C9 109.0(6) . 1_555 1_555 yes
N8 C10 H9 115.4 . 1_555 1_555 no
C9 C10 H9 135.4 . 1_555 1_555 no
N5 C11 N6 111.6(6) . 1_555 1_555 yes
N5 C11 C12 119.0(6) . 1_555 1_555 yes
N6 C11 C12 129.4(6) . 1_555 1_555 yes
CS1 C12 N7 72.7(3) . 1_555 1_555 yes
CS1 C12 N8 85.5(4) . 1_555 1_555 yes
CS1 C12 C11 107.6(4) . 1_555 1_555 yes
N7 C12 N8 115.0(6) . 1_555 1_555 yes
N7 C12 C11 116.5(5) . 1_555 1_555 yes
N8 C12 C11 128.5(6) . 1_555 1_555 yes
N9 C13 C14 109.9(6) . 1_555 1_555 yes
N9 C13 H11 129.9 . 1_555 1_555 no
C14 C13 H11 119.8 . 1_555 1_555 no
N10 C14 C13 107.1(6) . 1_555 1_555 yes
N10 C14 H12 125.4 . 1_555 1_555 no
C13 C14 H12 127.5 . 1_555 1_555 no
CS1 C15 N11 77.2(3) . 1_555 1_555 yes
CS1 C15 C16 84.2(4) . 1_555 1_555 yes
CS1 C15 H13 102.9 . 1_555 1_555 no
N11 C15 C16 108.6(6) . 1_555 1_555 yes
N11 C15 H13 130.4 . 1_555 1_555 no
C16 C15 H13 120.9 . 1_555 1_555 no
CS1 C16 N12 82.7(4) . 1_555 1_555 yes
CS1 C16 C15 73.0(4) . 1_555 1_555 yes
CS1 C16 H14 117.5 . 1_555 1_555 no
N12 C16 C15 109.3(6) . 1_555 1_555 yes
N12 C16 H14 108.4 . 1_555 1_555 no
C15 C16 H14 141.9 . 1_555 1_555 no
N9 C17 N10 111.0(6) . 1_555 1_555 yes
N9 C17 C18 119.5(6) . 1_555 1_555 yes
N10 C17 C18 129.4(6) . 1_555 1_555 yes
CS1 C18 N11 73.4(3) . 1_555 1_555 yes
CS1 C18 N12 84.5(4) . 1_555 1_555 yes
CS1 C18 C17 110.7(4) . 1_555 1_555 yes
N11 C18 N12 115.1(6) . 1_555 1_555 yes
N11 C18 C17 116.3(6) . 1_555 1_555 yes
N12 C18 C17 128.6(6) . 1_555 1_555 yes
N13 C19 C20 115.5(6) . 1_555 1_555 yes
N13 C19 H16 104.1 . 1_555 1_555 no
N13 C19 H17 104.8 . 1_555 1_555 no
C20 C19 H16 111.5 . 1_555 1_555 no
C20 C19 H17 115.1 . 1_555 1_555 no
H16 C19 H17 104.6 . 1_555 1_555 no
C19 C20 C21 107.5(7) . 1_555 1_555 yes
C19 C20 H18 108.6 . 1_555 1_555 no
C19 C20 H19 104.5 . 1_555 1_555 no
C21 C20 H18 114.2 . 1_555 1_555 no
C21 C20 H19 113.0 . 1_555 1_555 no
H18 C20 H19 108.6 . 1_555 1_555 no
C20 C21 H20 106.0 . 1_555 1_555 no
C20 C21 H21 104.4 . 1_555 1_555 no
C20 C21 H22 98.0 . 1_555 1_555 no
H20 C21 H21 123.2 . 1_555 1_555 no
H20 C21 H22 114.1 . 1_555 1_555 no
H21 C21 H22 107.6 . 1_555 1_555 no
N13 C22 C23 116.7(6) . 1_555 1_555 yes
N13 C22 H23 104.9 . 1_555 1_555 no
N13 C22 H24 104.1 . 1_555 1_555 no
C23 C22 H23 113.1 . 1_555 1_555 no
C23 C22 H24 111.1 . 1_555 1_555 no
H23 C22 H24 105.9 . 1_555 1_555 no
C22 C23 C24 110.3(8) . 1_555 1_555 yes
C22 C23 H25 103.3 . 1_555 1_555 no
C22 C23 H26 105.1 . 1_555 1_555 no
C24 C23 H25 113.6 . 1_555 1_555 no
C24 C23 H26 114.6 . 1_555 1_555 no
H25 C23 H26 109.0 . 1_555 1_555 no
C23 C24 H27 108.5 . 1_555 1_555 no
C23 C24 H28 108.0 . 1_555 1_555 no
C23 C24 H29 102.6 . 1_555 1_555 no
H27 C24 H28 116.1 . 1_555 1_555 no
H27 C24 H29 109.9 . 1_555 1_555 no
H28 C24 H29 110.8 . 1_555 1_555 no

loop_
_geom_bond_atom_site_label_1
_geom_bond_atom_site_label_2
_geom_bond_distance
_geom_bond_site_symmetry_1
_geom_bond_site_symmetry_2
_geom_bond_publ_flag
CS1 N7 3.348(5) . . yes
CS1 N7 3.348(5) . 4_555 yes
CS1 N8 3.643(6) . . yes
CS1 N8 3.643(6) . 4_555 yes
CS1 N11 3.342(5) . . yes
CS1 N11 3.342(5) . 4_555 yes
CS1 N12 3.597(6) . . yes
CS1 N12 3.597(6) . 4_555 yes
CS1 C9 3.381(7) . . yes
CS1 C9 3.381(7) . 4_555 yes
CS1 C10 3.565(7) . . yes
CS1 C10 3.565(7) . 4_555 yes
CS1 C12 3.494(6) . . yes
CS1 C12 3.494(6) . 4_555 yes
CS1 C15 3.368(6) . . yes
CS1 C15 3.368(6) . 4_555 yes
CS1 C16 3.503(7) . . yes
CS1 C16 3.503(7) . 4_555 yes
CS1 C18 3.469(6) . . yes
CS1 C18 3.469(6) . 4_555 yes
NI1 N1 2.103(5) . . yes
NI1 N3 2.095(5) . . yes
NI1 N5 2.131(5) . . yes
NI1 N7 2.099(5) . . yes
NI1 N9 2.135(5) . . yes
NI1 N11 2.089(5) . . yes
O1 O1 1.44(2) . 14_555 yes
N1 C1 1.373(8) . . yes
N1 C5 1.336(7) . . yes
N2 C2 1.361(9) . . yes
N2 C5 1.352(7) . . yes
N2 H5 1.019 . . no
N3 C3 1.364(8) . . yes
N3 C6 1.324(7) . . yes
N4 C4 1.367(8) . . yes
N4 C6 1.352(8) . . yes
N5 C7 1.370(8) . . yes
N5 C11 1.318(7) . . yes
N6 C8 1.375(9) . . yes
N6 C11 1.337(7) . . yes
N6 H10 0.998 . . no
N7 C9 1.344(8) . . yes
N7 C12 1.326(7) . . yes
N8 C10 1.380(8) . . yes
N8 C12 1.343(7) . . yes
N9 C13 1.350(8) . . yes
N9 C17 1.324(7) . . yes
N10 C14 1.361(8) . . yes
N10 C17 1.347(8) . . yes
N10 H15 0.981 . . no
N11 C15 1.363(8) . . yes
N11 C18 1.334(7) . . yes
N12 C16 1.373(8) . . yes
N12 C18 1.335(8) . . yes
N13 C19 1.524(8) . . yes
N13 C19 1.524(8) . 12_555 yes
N13 C22 1.539(8) . . yes
N13 C22 1.539(8) . 12_555 yes
C1 C2 1.360(9) . . yes
C1 H1 1.003 . . no
C2 H2 0.926 . . no
C3 C4 1.350(9) . . yes
C3 H3 0.901 . . no
C4 H4 0.907 . . no
C5 C6 1.438(9) . . yes
C7 C8 1.347(10) . . yes
C7 H6 0.877 . . no
C8 H7 0.963 . . no
C9 C10 1.362(9) . . yes
C9 H8 0.988 . . no
C10 H9 0.954 . . no
C11 C12 1.451(9) . . yes
C13 C14 1.342(9) . . yes
C13 H11 0.954 . . no
C14 H12 0.957 . . no
C15 C16 1.363(9) . . yes
C15 H13 0.956 . . no
C16 H14 0.934 . . no
C17 C18 1.447(8) . . yes
C19 C20 1.524(10) . . yes
C19 H16 0.986 . . no
C19 H17 0.974 . . no
C20 C21 1.54(1) . . yes
C20 H18 0.924 . . no
C20 H19 0.987 . . no
C21 H20 0.844 . . no
C21 H21 0.919 . . no
C21 H22 1.002 . . no
C22 C23 1.51(1) . . yes
C22 H23 0.964 . . no
C22 H24 0.979 . . no
C23 C24 1.49(1) . . yes
C23 H25 0.964 . . no
C23 H26 0.942 . . no
C24 H27 0.919 . . no
C24 H28 0.910 . . no
C24 H29 0.975 . . no

loop_
_geom_contact_atom_site_label_1
_geom_contact_atom_site_label_2
_geom_contact_distance
_geom_contact_site_symmetry_1
_geom_contact_site_symmetry_2
_geom_contact_publ_flag
CS1 N7 3.348(5) . . ?
CS1 N7 3.348(5) . 4_555 ?
CS1 N11 3.342(5) . . ?
CS1 N11 3.342(5) . 4_555 ?
CS1 N12 3.597(6) . . ?
CS1 N12 3.597(6) . 4_555 ?
CS1 C9 3.381(7) . . ?
CS1 C9 3.381(7) . 4_555 ?
CS1 C10 3.565(7) . . ?
CS1 C10 3.565(7) . 4_555 ?
CS1 C12 3.494(6) . . ?
CS1 C12 3.494(6) . 4_555 ?
CS1 C15 3.368(6) . . ?
CS1 C15 3.368(6) . 4_555 ?
CS1 C16 3.503(7) . . ?
CS1 C16 3.503(7) . 4_555 ?
CS1 C18 3.469(6) . . ?
CS1 C18 3.469(6) . 4_555 ?
CS1 N11 3.342(5) . . ?
CS1 N11 3.342(5) . 4_555 ?
CS1 N7 3.348(5) . . ?
CS1 N7 3.348(5) . 4_555 ?
CS1 C15 3.368(6) . . ?
CS1 C15 3.368(6) . 4_555 ?
CS1 C9 3.381(7) . . ?
CS1 C9 3.381(7) . 4_555 ?
CS1 C18 3.469(6) . . ?
CS1 C18 3.469(6) . 4_555 ?
CS1 C12 3.494(6) . . ?
CS1 C12 3.494(6) . 4_555 ?
CS1 C16 3.503(7) . . ?
CS1 C16 3.503(7) . 4_555 ?
CS1 C10 3.565(7) . . ?
CS1 C10 3.565(7) . 4_555 ?
CS1 N12 3.597(6) . . ?
CS1 N12 3.597(6) . 4_555 ?
O1 N12 3.45(1) . 15_655 ?
N2 N4 2.773(7) . 12_555 ?
N4 C22 3.503(9) . 2_554 ?
N6 N8 2.797(8) . 15_556 ?
N6 C10 3.561(9) . 15_556 ?
N10 N12 2.845(7) . 14_555 ?
C14 C14 3.54(2) . 15_555 ?
C14 C21 3.56(1) . 2_554 ?

loop_
_geom_torsion_atom_site_label_1
_geom_torsion_atom_site_label_2
_geom_torsion_atom_site_label_3
_geom_torsion_atom_site_label_4
_geom_torsion
_geom_torsion_site_symmetry_1
_geom_torsion_site_symmetry_2
_geom_torsion_site_symmetry_3
_geom_torsion_site_symmetry_4
_geom_torsion_publ_flag
CS1 N7 NI1 N1 -175.7(2) 1_555 1_555 1_555 1_555 yes
CS1 N7 NI1 N3 157.3(9) 1_555 1_555 1_555 1_555 yes
CS1 N7 NI1 N5 88.9(2) 1_555 1_555 1_555 1_555 yes
CS1 N7 NI1 N9 -80.3(2) 1_555 1_555 1_555 1_555 yes
CS1 N7 NI1 N11 -1.0(2) 1_555 1_555 1_555 1_555 yes
CS1 N7 C9 C10 -81.5(5) 1_555 1_555 1_555 1_555 yes
CS1 N7 C12 N8 76.3(6) 1_555 1_555 1_555 1_555 yes
CS1 N7 C12 C11 -101.4(6) 1_555 1_555 1_555 1_555 yes
CS1 N7 NI1 N1 -175.7(2) 1_555 4_555 4_555 4_555 yes
CS1 N7 NI1 N3 157.3(9) 1_555 4_555 4_555 4_555 yes
CS1 N7 NI1 N5 88.9(2) 1_555 4_555 4_555 4_555 yes
CS1 N7 NI1 N9 -80.3(2) 1_555 4_555 4_555 4_555 yes
CS1 N7 NI1 N11 -1.0(2) 1_555 4_555 4_555 4_555 yes
CS1 N7 C9 C10 -81.5(5) 1_555 4_555 4_555 4_555 yes
CS1 N7 C12 N8 76.3(6) 1_555 4_555 4_555 4_555 yes
CS1 N7 C12 C11 -101.4(6) 1_555 4_555 4_555 4_555 yes
CS1 N8 C10 C9 66.9(5) 1_555 1_555 1_555 1_555 yes
CS1 N8 C12 N7 -68.5(5) 1_555 1_555 1_555 1_555 yes
CS1 N8 C12 C11 108.9(7) 1_555 1_555 1_555 1_555 yes
CS1 N8 C10 C9 66.9(5) 1_555 4_555 4_555 4_555 yes
CS1 N8 C12 N7 -68.5(5) 1_555 4_555 4_555 4_555 yes
CS1 N8 C12 C11 108.9(7) 1_555 4_555 4_555 4_555 yes
CS1 N11 NI1 N1 149(1) 1_555 1_555 1_555 1_555 yes
CS1 N11 NI1 N3 -174.7(2) 1_555 1_555 1_555 1_555 yes
CS1 N11 NI1 N5 -77.8(2) 1_555 1_555 1_555 1_555 yes
CS1 N11 NI1 N7 1.0(2) 1_555 1_555 1_555 1_555 yes
CS1 N11 NI1 N9 90.9(2) 1_555 1_555 1_555 1_555 yes
CS1 N11 C15 C16 -79.3(5) 1_555 1_555 1_555 1_555 yes
CS1 N11 C18 N12 75.6(5) 1_555 1_555 1_555 1_555 yes
CS1 N11 C18 C17 -105.4(5) 1_555 1_555 1_555 1_555 yes
CS1 N11 NI1 N1 149(1) 1_555 4_555 4_555 4_555 yes
CS1 N11 NI1 N3 -174.7(2) 1_555 4_555 4_555 4_555 yes
CS1 N11 NI1 N5 -77.8(2) 1_555 4_555 4_555 4_555 yes
CS1 N11 NI1 N7 1.0(2) 1_555 4_555 4_555 4_555 yes
CS1 N11 NI1 N9 90.9(2) 1_555 4_555 4_555 4_555 yes
CS1 N11 C15 C16 -79.3(5) 1_555 4_555 4_555 4_555 yes
CS1 N11 C18 N12 75.6(5) 1_555 4_555 4_555 4_555 yes
CS1 N11 C18 C17 -105.4(5) 1_555 4_555 4_555 4_555 yes
CS1 N12 C16 C15 69.1(5) 1_555 1_555 1_555 1_555 yes
CS1 N12 C18 N11 -68.8(5) 1_555 1_555 1_555 1_555 yes
CS1 N12 C18 C17 112.3(7) 1_555 1_555 1_555 1_555 yes
CS1 N12 C16 C15 69.1(5) 1_555 4_555 4_555 4_555 yes
CS1 N12 C18 N11 -68.8(5) 1_555 4_555 4_555 4_555 yes
CS1 N12 C18 C17 112.3(7) 1_555 4_555 4_555 4_555 yes
CS1 C9 N7 NI1 -97.6(6) 1_555 1_555 1_555 1_555 yes
CS1 C9 N7 C12 82.2(4) 1_555 1_555 1_555 1_555 yes
CS1 C9 C10 N8 -74.3(6) 1_555 1_555 1_555 1_555 yes
CS1 C9 N7 NI1 -97.6(6) 1_555 4_555 4_555 4_555 yes
CS1 C9 N7 C12 82.2(4) 1_555 4_555 4_555 4_555 yes
CS1 C9 C10 N8 -74.3(6) 1_555 4_555 4_555 4_555 yes
CS1 C10 N8 C12 -68.6(5) 1_555 1_555 1_555 1_555 yes
CS1 C10 C9 N7 75.0(5) 1_555 1_555 1_555 1_555 yes
CS1 C10 N8 C12 -68.6(5) 1_555 4_555 4_555 4_555 yes
CS1 C10 C9 N7 75.0(5) 1_555 4_555 4_555 4_555 yes
CS1 C12 N7 NI1 101.7(3) 1_555 1_555 1_555 1_555 yes
CS1 C12 N7 C9 -78.2(4) 1_555 1_555 1_555 1_555 yes
CS1 C12 N8 C10 70.8(5) 1_555 1_555 1_555 1_555 yes
CS1 C12 C11 N5 -77.1(7) 1_555 1_555 1_555 1_555 yes
CS1 C12 C11 N6 101.1(8) 1_555 1_555 1_555 1_555 yes
CS1 C12 N7 NI1 101.7(3) 1_555 4_555 4_555 4_555 yes
CS1 C12 N7 C9 -78.2(4) 1_555 4_555 4_555 4_555 yes
CS1 C12 N8 C10 70.8(5) 1_555 4_555 4_555 4_555 yes
CS1 C12 C11 N5 -77.1(7) 1_555 4_555 4_555 4_555 yes
CS1 C12 C11 N6 101.1(8) 1_555 4_555 4_555 4_555 yes
CS1 C15 N11 NI1 -97.6(6) 1_555 1_555 1_555 1_555 yes
CS1 C15 N11 C18 81.1(4) 1_555 1_555 1_555 1_555 yes
CS1 C15 C16 N12 -75.7(5) 1_555 1_555 1_555 1_555 yes
CS1 C15 N11 NI1 -97.6(6) 1_555 4_555 4_555 4_555 yes
CS1 C15 N11 C18 81.1(4) 1_555 4_555 4_555 4_555 yes
CS1 C15 C16 N12 -75.7(5) 1_555 4_555 4_555 4_555 yes
CS1 C16 N12 C18 -69.0(4) 1_555 1_555 1_555 1_555 yes
CS1 C16 C15 N11 74.4(4) 1_555 1_555 1_555 1_555 yes
CS1 C16 N12 C18 -69.0(4) 1_555 4_555 4_555 4_555 yes
CS1 C16 C15 N11 74.4(4) 1_555 4_555 4_555 4_555 yes
CS1 C18 N11 NI1 101.7(3) 1_555 1_555 1_555 1_555 yes
CS1 C18 N11 C15 -77.5(4) 1_555 1_555 1_555 1_555 yes
CS1 C18 N12 C16 69.9(5) 1_555 1_555 1_555 1_555 yes
CS1 C18 C17 N9 -76.5(6) 1_555 1_555 1_555 1_555 yes
CS1 C18 C17 N10 104.7(7) 1_555 1_555 1_555 1_555 yes
CS1 C18 N11 NI1 101.7(3) 1_555 4_555 4_555 4_555 yes
CS1 C18 N11 C15 -77.5(4) 1_555 4_555 4_555 4_555 yes
CS1 C18 N12 C16 69.9(5) 1_555 4_555 4_555 4_555 yes
CS1 C18 C17 N9 -76.5(6) 1_555 4_555 4_555 4_555 yes
CS1 C18 C17 N10 104.7(7) 1_555 4_555 4_555 4_555 yes
NI1 N1 C1 C2 173.7(6) 1_555 1_555 1_555 1_555 yes
NI1 N1 C5 N2 -176.3(4) 1_555 1_555 1_555 1_555 yes
NI1 N1 C5 C6 4.8(7) 1_555 1_555 1_555 1_555 yes
NI1 N3 C3 C4 177.7(6) 1_555 1_555 1_555 1_555 yes
NI1 N3 C6 N4 -178.9(4) 1_555 1_555 1_555 1_555 yes
NI1 N3 C6 C5 3.2(7) 1_555 1_555 1_555 1_555 yes
NI1 N5 C7 C8 -177.7(6) 1_555 1_555 1_555 1_555 yes
NI1 N5 C11 N6 178.6(5) 1_555 1_555 1_555 1_555 yes
NI1 N5 C11 C12 -2.9(8) 1_555 1_555 1_555 1_555 yes
NI1 N7 CS1 N7 -110.7(2) 1_555 1_555 1_555 4_555 yes
NI1 N7 CS1 N8 -145.9(3) 1_555 1_555 1_555 1_555 yes
NI1 N7 CS1 N8 -83.7(2) 1_555 1_555 1_555 4_555 yes
NI1 N7 CS1 N11 0.7(1) 1_555 1_555 1_555 1_555 yes
NI1 N7 CS1 N11 148.2(2) 1_555 1_555 1_555 4_555 yes
NI1 N7 CS1 N12 21.4(2) 1_555 1_555 1_555 1_555 yes
NI1 N7 CS1 N12 118.3(2) 1_555 1_555 1_555 4_555 yes
NI1 N7 CS1 C9 140.7(4) 1_555 1_555 1_555 1_555 yes
NI1 N7 CS1 C9 -38.3(4) 1_555 1_555 1_555 4_555 yes
NI1 N7 CS1 C10 177.1(3) 1_555 1_555 1_555 1_555 yes
NI1 N7 CS1 C10 -54.6(3) 1_555 1_555 1_555 4_555 yes
NI1 N7 CS1 C12 -113.5(4) 1_555 1_555 1_555 1_555 yes
NI1 N7 CS1 C12 -109.0(2) 1_555 1_555 1_555 4_555 yes
NI1 N7 CS1 C15 -13.9(2) 1_555 1_555 1_555 1_555 yes
NI1 N7 CS1 C15 156.4(2) 1_555 1_555 1_555 4_555 yes
NI1 N7 CS1 C16 -0.2(2) 1_555 1_555 1_555 1_555 yes
NI1 N7 CS1 C16 138.4(2) 1_555 1_555 1_555 4_555 yes
NI1 N7 CS1 C18 23.3(2) 1_555 1_555 1_555 1_555 yes
NI1 N7 CS1 C18 121.2(2) 1_555 1_555 1_555 4_555 yes
NI1 N7 C9 C10 -179.1(5) 1_555 1_555 1_555 1_555 yes
NI1 N7 C12 N8 178.0(5) 1_555 1_555 1_555 1_555 yes
NI1 N7 C12 C11 0.2(7) 1_555 1_555 1_555 1_555 yes
NI1 N9 C13 C14 -174.0(6) 1_555 1_555 1_555 1_555 yes
NI1 N9 C17 N10 176.0(4) 1_555 1_555 1_555 1_555 yes
NI1 N9 C17 C18 -3.1(7) 1_555 1_555 1_555 1_555 yes
NI1 N11 CS1 N7 -0.7(1) 1_555 1_555 1_555 1_555 yes
NI1 N11 CS1 N7 161.6(1) 1_555 1_555 1_555 4_555 yes
NI1 N11 CS1 N8 18.7(2) 1_555 1_555 1_555 1_555 yes
NI1 N11 CS1 N8 126.2(2) 1_555 1_555 1_555 4_555 yes
NI1 N11 CS1 N11 -109.3(2) 1_555 1_555 1_555 4_555 yes
NI1 N11 CS1 N12 -145.4(3) 1_555 1_555 1_555 1_555 yes
NI1 N11 CS1 N12 -85.0(2) 1_555 1_555 1_555 4_555 yes
NI1 N11 CS1 C9 -15.8(2) 1_555 1_555 1_555 1_555 yes
NI1 N11 CS1 C9 164.6(2) 1_555 1_555 1_555 4_555 yes
NI1 N11 CS1 C10 -2.9(2) 1_555 1_555 1_555 1_555 yes
NI1 N11 CS1 C10 144.6(2) 1_555 1_555 1_555 4_555 yes
NI1 N11 CS1 C12 21.2(2) 1_555 1_555 1_555 1_555 yes
NI1 N11 CS1 C12 133.3(2) 1_555 1_555 1_555 4_555 yes
NI1 N11 CS1 C15 141.4(5) 1_555 1_555 1_555 1_555 yes
NI1 N11 CS1 C15 -57.3(4) 1_555 1_555 1_555 4_555 yes
NI1 N11 CS1 C16 177.8(3) 1_555 1_555 1_555 1_555 yes
NI1 N11 CS1 C16 -60.7(2) 1_555 1_555 1_555 4_555 yes
NI1 N11 CS1 C18 -113.2(4) 1_555 1_555 1_555 1_555 yes
NI1 N11 CS1 C18 -107.3(2) 1_555 1_555 1_555 4_555 yes
NI1 N11 C15 C16 -176.9(5) 1_555 1_555 1_555 1_555 yes
NI1 N11 C18 N12 177.3(4) 1_555 1_555 1_555 1_555 yes
NI1 N11 C18 C17 -3.6(7) 1_555 1_555 1_555 1_555 yes
N1 NI1 N3 C3 -179.4(8) 1_555 1_555 1_555 1_555 yes
N1 NI1 N3 C6 -0.5(4) 1_555 1_555 1_555 1_555 yes
N1 NI1 N5 C7 91.9(8) 1_555 1_555 1_555 1_555 yes
N1 NI1 N5 C11 -87.4(5) 1_555 1_555 1_555 1_555 yes
N1 NI1 N7 C9 -86.2(7) 1_555 1_555 1_555 1_555 yes
N1 NI1 N7 C12 94.1(5) 1_555 1_555 1_555 1_555 yes
N1 NI1 N9 C13 3.6(8) 1_555 1_555 1_555 1_555 yes
N1 NI1 N9 C17 -170.5(4) 1_555 1_555 1_555 1_555 yes
N1 NI1 N11 C15 -121(1) 1_555 1_555 1_555 1_555 yes
N1 NI1 N11 C18 60(1) 1_555 1_555 1_555 1_555 yes
N1 C1 C2 N2 0.1(8) 1_555 1_555 1_555 1_555 yes
N1 C5 N2 C2 0.9(8) 1_555 1_555 1_555 1_555 yes
N1 C5 C6 N3 -5.5(8) 1_555 1_555 1_555 1_555 yes
N1 C5 C6 N4 177.0(6) 1_555 1_555 1_555 1_555 yes
N2 C5 N1 C1 -0.8(7) 1_555 1_555 1_555 1_555 yes
N2 C5 C6 N3 175.8(7) 1_555 1_555 1_555 1_555 yes
N2 C5 C6 N4 -1(1) 1_555 1_555 1_555 1_555 yes
N3 NI1 N1 C1 -175.3(7) 1_555 1_555 1_555 1_555 yes
N3 NI1 N1 C5 -2.3(4) 1_555 1_555 1_555 1_555 yes
N3 NI1 N5 C7 12.5(8) 1_555 1_555 1_555 1_555 yes
N3 NI1 N5 C11 -166.8(5) 1_555 1_555 1_555 1_555 yes
N3 NI1 N7 C9 -113(1) 1_555 1_555 1_555 1_555 yes
N3 NI1 N7 C12 67(1) 1_555 1_555 1_555 1_555 yes
N3 NI1 N9 C13 82.8(8) 1_555 1_555 1_555 1_555 yes
N3 NI1 N9 C17 -91.3(5) 1_555 1_555 1_555 1_555 yes
N3 NI1 N11 C15 -85.3(7) 1_555 1_555 1_555 1_555 yes
N3 NI1 N11 C18 96.0(4) 1_555 1_555 1_555 1_555 yes
N3 C3 C4 N4 1.7(9) 1_555 1_555 1_555 1_555 yes
N3 C6 N4 C4 0.6(7) 1_555 1_555 1_555 1_555 yes
N4 C6 N3 C3 0.4(7) 1_555 1_555 1_555 1_555 yes
N5 NI1 N1 C1 88.7(7) 1_555 1_555 1_555 1_555 yes
N5 NI1 N1 C5 -98.3(4) 1_555 1_555 1_555 1_555 yes
N5 NI1 N3 C3 -85.1(8) 1_555 1_555 1_555 1_555 yes
N5 NI1 N3 C6 93.7(4) 1_555 1_555 1_555 1_555 yes
N5 NI1 N7 C9 178.4(7) 1_555 1_555 1_555 1_555 yes
N5 NI1 N7 C12 -1.3(4) 1_555 1_555 1_555 1_555 yes
N5 NI1 N9 C13 -134.0(9) 1_555 1_555 1_555 1_555 yes
N5 NI1 N9 C17 51.9(10) 1_555 1_555 1_555 1_555 yes
N5 NI1 N11 C15 11.6(7) 1_555 1_555 1_555 1_555 yes
N5 NI1 N11 C18 -167.0(4) 1_555 1_555 1_555 1_555 yes
N5 C7 C8 N6 -1(1) 1_555 1_555 1_555 1_555 yes
N5 C11 N6 C8 -0.1(9) 1_555 1_555 1_555 1_555 yes
N5 C11 C12 N7 1.9(10) 1_555 1_555 1_555 1_555 yes
N5 C11 C12 N8 -175.5(7) 1_555 1_555 1_555 1_555 yes
N6 C11 N5 C7 -0.9(8) 1_555 1_555 1_555 1_555 yes
N6 C11 C12 N7 -179.9(7) 1_555 1_555 1_555 1_555 yes
N6 C11 C12 N8 2(1) 1_555 1_555 1_555 1_555 yes
N7 CS1 N7 C9 108.5(4) 1_555 1_555 4_555 4_555 yes
N7 CS1 N7 C12 2.7(3) 1_555 1_555 4_555 4_555 yes
N7 CS1 N8 C10 -74.5(4) 1_555 1_555 1_555 1_555 yes
N7 CS1 N8 C12 33.5(3) 1_555 1_555 1_555 1_555 yes
N7 CS1 N8 C10 116.7(4) 1_555 1_555 4_555 4_555 yes
N7 CS1 N8 C12 -135.3(4) 1_555 1_555 4_555 4_555 yes
N7 CS1 N11 C15 -142.1(4) 1_555 1_555 1_555 1_555 yes
N7 CS1 N11 C18 112.4(4) 1_555 1_555 1_555 1_555 yes
N7 CS1 N11 C15 20.2(4) 1_555 1_555 4_555 4_555 yes
N7 CS1 N11 C18 -85.3(4) 1_555 1_555 4_555 4_555 yes
N7 CS1 N12 C16 -104.0(4) 1_555 1_555 1_555 1_555 yes
N7 CS1 N12 C18 4.7(4) 1_555 1_555 1_555 1_555 yes
N7 CS1 N12 C16 64.7(4) 1_555 1_555 4_555 4_555 yes
N7 CS1 N12 C18 173.4(4) 1_555 1_555 4_555 4_555 yes
N7 CS1 C9 C10 110.4(6) 1_555 1_555 1_555 1_555 yes
N7 CS1 C9 C10 -30.6(7) 1_555 1_555 4_555 4_555 yes
N7 CS1 C10 N8 75.7(4) 1_555 1_555 1_555 1_555 yes
N7 CS1 C10 C9 -37.5(4) 1_555 1_555 1_555 1_555 yes
N7 CS1 C10 N8 -83.4(4) 1_555 1_555 4_555 4_555 yes
N7 CS1 C10 C9 163.3(4) 1_555 1_555 4_555 4_555 yes
N7 CS1 C12 N8 -117.9(6) 1_555 1_555 1_555 1_555 yes
N7 CS1 C12 C11 113.0(6) 1_555 1_555 1_555 1_555 yes
N7 CS1 C12 N8 63.2(5) 1_555 1_555 4_555 4_555 yes
N7 CS1 C12 C11 -65.8(5) 1_555 1_555 4_555 4_555 yes
N7 CS1 C15 N11 31.8(3) 1_555 1_555 1_555 1_555 yes
N7 CS1 C15 C16 142.4(4) 1_555 1_555 1_555 1_555 yes
N7 CS1 C15 N11 -163.6(4) 1_555 1_555 4_555 4_555 yes
N7 CS1 C15 C16 -53.0(4) 1_555 1_555 4_555 4_555 yes
N7 CS1 C16 N12 76.5(4) 1_555 1_555 1_555 1_555 yes
N7 CS1 C16 C15 -36.3(4) 1_555 1_555 1_555 1_555 yes
N7 CS1 C16 N12 -117.5(4) 1_555 1_555 4_555 4_555 yes
N7 CS1 C16 C15 129.7(4) 1_555 1_555 4_555 4_555 yes
N7 CS1 C18 N11 -56.7(4) 1_555 1_555 1_555 1_555 yes
N7 CS1 C18 N12 -174.9(4) 1_555 1_555 1_555 1_555 yes
N7 CS1 C18 C17 55.7(4) 1_555 1_555 1_555 1_555 yes
N7 CS1 C18 N11 110.5(4) 1_555 1_555 4_555 4_555 yes
N7 CS1 C18 N12 -7.7(4) 1_555 1_555 4_555 4_555 yes
N7 CS1 C18 C17 -137.1(4) 1_555 1_555 4_555 4_555 yes
N7 NI1 N1 C1 10.1(7) 1_555 1_555 1_555 1_555 yes
N7 NI1 N1 C5 -176.9(4) 1_555 1_555 1_555 1_555 yes
N7 NI1 N3 C3 -151.8(9) 1_555 1_555 1_555 1_555 yes
N7 NI1 N3 C6 26(1) 1_555 1_555 1_555 1_555 yes
N7 NI1 N5 C7 -178.5(8) 1_555 1_555 1_555 1_555 yes
N7 NI1 N5 C11 2.2(4) 1_555 1_555 1_555 1_555 yes
N7 NI1 N9 C13 -87.3(8) 1_555 1_555 1_555 1_555 yes
N7 NI1 N9 C17 98.6(5) 1_555 1_555 1_555 1_555 yes
N7 NI1 N11 C15 90.4(7) 1_555 1_555 1_555 1_555 yes
N7 NI1 N11 C18 -88.3(4) 1_555 1_555 1_555 1_555 yes
N7 C9 CS1 N8 -75.3(4) 1_555 1_555 1_555 1_555 yes
N7 C9 CS1 N8 -64.7(5) 1_555 1_555 1_555 4_555 yes
N7 C9 CS1 N11 33.7(3) 1_555 1_555 1_555 1_555 yes
N7 C9 CS1 N11 -173.9(3) 1_555 1_555 1_555 4_555 yes
N7 C9 CS1 N12 62.2(4) 1_555 1_555 1_555 1_555 yes
N7 C9 CS1 N12 157.7(4) 1_555 1_555 1_555 4_555 yes
N7 C9 CS1 C9 109.9(4) 1_555 1_555 1_555 4_555 yes
N7 C9 CS1 C10 -110.4(6) 1_555 1_555 1_555 1_555 yes
N7 C9 CS1 C10 -29.0(6) 1_555 1_555 1_555 4_555 yes
N7 C9 CS1 C12 -38.5(3) 1_555 1_555 1_555 1_555 yes
N7 C9 CS1 C12 -101.9(4) 1_555 1_555 1_555 4_555 yes
N7 C9 CS1 C15 24.8(4) 1_555 1_555 1_555 1_555 yes
N7 C9 CS1 C15 -164.8(4) 1_555 1_555 1_555 4_555 yes
N7 C9 CS1 C16 42.6(4) 1_555 1_555 1_555 1_555 yes
N7 C9 CS1 C16 177.5(4) 1_555 1_555 1_555 4_555 yes
N7 C9 CS1 C18 56.4(4) 1_555 1_555 1_555 1_555 yes
N7 C9 CS1 C18 163.4(4) 1_555 1_555 1_555 4_555 yes
N7 C9 C10 N8 0.7(9) 1_555 1_555 1_555 1_555 yes
N7 C12 CS1 N8 117.9(6) 1_555 1_555 1_555 1_555 yes
N7 C12 CS1 N8 -156.1(3) 1_555 1_555 1_555 4_555 yes
N7 C12 CS1 N11 -55.3(3) 1_555 1_555 1_555 1_555 yes
N7 C12 CS1 N11 99.2(4) 1_555 1_555 1_555 4_555 yes
N7 C12 CS1 N12 -46.9(4) 1_555 1_555 1_555 1_555 yes
N7 C12 CS1 N12 57.7(4) 1_555 1_555 1_555 4_555 yes
N7 C12 CS1 C9 40.1(3) 1_555 1_555 1_555 1_555 yes
N7 C12 CS1 C9 -139.5(3) 1_555 1_555 1_555 4_555 yes
N7 C12 CS1 C10 79.4(4) 1_555 1_555 1_555 1_555 yes
N7 C12 CS1 C10 -135.7(3) 1_555 1_555 1_555 4_555 yes
N7 C12 CS1 C12 -176.9(4) 1_555 1_555 1_555 4_555 yes
N7 C12 CS1 C15 -75.7(4) 1_555 1_555 1_555 1_555 yes
N7 C12 CS1 C15 95.9(4) 1_555 1_555 1_555 4_555 yes
N7 C12 CS1 C16 -69.7(4) 1_555 1_555 1_555 1_555 yes
N7 C12 CS1 C16 73.6(4) 1_555 1_555 1_555 4_555 yes
N7 C12 CS1 C18 -39.3(3) 1_555 1_555 1_555 1_555 yes
N7 C12 CS1 C18 70.4(4) 1_555 1_555 1_555 4_555 yes
N7 C12 N8 C10 2.2(8) 1_555 1_555 1_555 1_555 yes
N8 CS1 N7 C9 73.4(4) 1_555 1_555 1_555 1_555 yes
N8 CS1 N7 C12 -32.4(3) 1_555 1_555 1_555 1_555 yes
N8 CS1 N7 C9 135.6(4) 1_555 1_555 4_555 4_555 yes
N8 CS1 N7 C12 29.8(4) 1_555 1_555 4_555 4_555 yes
N8 CS1 N8 C10 150.8(4) 1_555 1_555 4_555 4_555 yes
N8 CS1 N8 C12 -101.3(4) 1_555 1_555 4_555 4_555 yes
N8 CS1 N11 C15 -122.7(4) 1_555 1_555 1_555 1_555 yes
N8 CS1 N11 C18 131.9(4) 1_555 1_555 1_555 1_555 yes
N8 CS1 N11 C15 -15.2(4) 1_555 1_555 4_555 4_555 yes
N8 CS1 N11 C18 -120.6(4) 1_555 1_555 4_555 4_555 yes
N8 CS1 N12 C16 -94.8(4) 1_555 1_555 1_555 1_555 yes
N8 CS1 N12 C18 14.0(4) 1_555 1_555 1_555 1_555 yes
N8 CS1 N12 C16 26.6(4) 1_555 1_555 4_555 4_555 yes
N8 CS1 N12 C18 135.4(4) 1_555 1_555 4_555 4_555 yes
N8 CS1 C9 C10 35.1(4) 1_555 1_555 1_555 1_555 yes
N8 CS1 C9 C10 45.7(5) 1_555 1_555 4_555 4_555 yes
N8 CS1 C10 C9 -113.3(6) 1_555 1_555 1_555 1_555 yes
N8 CS1 C10 C9 -148.4(4) 1_555 1_555 4_555 4_555 yes
N8 CS1 C12 C11 -129.0(6) 1_555 1_555 1_555 1_555 yes
N8 CS1 C12 C11 -43.0(4) 1_555 1_555 4_555 4_555 yes
N8 CS1 C15 N11 59.1(4) 1_555 1_555 1_555 1_555 yes
N8 CS1 C15 C16 169.7(4) 1_555 1_555 1_555 1_555 yes
N8 CS1 C15 N11 165.5(4) 1_555 1_555 4_555 4_555 yes
N8 CS1 C15 C16 -83.9(4) 1_555 1_555 4_555 4_555 yes
N8 CS1 C16 N12 100.6(4) 1_555 1_555 1_555 1_555 yes
N8 CS1 C16 C15 -12.1(5) 1_555 1_555 1_555 1_555 yes
N8 CS1 C16 N12 -153.8(4) 1_555 1_555 4_555 4_555 yes
N8 CS1 C16 C15 93.4(4) 1_555 1_555 4_555 4_555 yes
N8 CS1 C18 N11 -50.0(4) 1_555 1_555 1_555 1_555 yes
N8 CS1 C18 N12 -168.2(4) 1_555 1_555 1_555 1_555 yes
N8 CS1 C18 C17 62.4(4) 1_555 1_555 1_555 1_555 yes
N8 CS1 C18 N11 67.7(4) 1_555 1_555 4_555 4_555 yes
N8 CS1 C18 N12 -50.5(4) 1_555 1_555 4_555 4_555 yes
N8 CS1 C18 C17 -179.9(4) 1_555 1_555 4_555 4_555 yes
N8 C10 CS1 N11 78.7(4) 1_555 1_555 1_555 1_555 yes
N8 C10 CS1 N11 -126.8(4) 1_555 1_555 1_555 4_555 yes
N8 C10 CS1 N12 104.7(4) 1_555 1_555 1_555 1_555 yes
N8 C10 CS1 N12 -162.3(4) 1_555 1_555 1_555 4_555 yes
N8 C10 CS1 C9 113.3(6) 1_555 1_555 1_555 1_555 yes
N8 C10 CS1 C9 -67.5(6) 1_555 1_555 1_555 4_555 yes
N8 C10 CS1 C10 -24.2(4) 1_555 1_555 1_555 4_555 yes
N8 C10 CS1 C12 37.6(3) 1_555 1_555 1_555 1_555 yes
N8 C10 CS1 C12 -60.9(4) 1_555 1_555 1_555 4_555 yes
N8 C10 CS1 C15 64.2(4) 1_555 1_555 1_555 1_555 yes
N8 C10 CS1 C15 -125.5(4) 1_555 1_555 1_555 4_555 yes
N8 C10 CS1 C16 79.3(4) 1_555 1_555 1_555 1_555 yes
N8 C10 CS1 C16 -148.8(4) 1_555 1_555 1_555 4_555 yes
N8 C10 CS1 C18 100.1(4) 1_555 1_555 1_555 1_555 yes
N8 C10 CS1 C18 -149.0(4) 1_555 1_555 1_555 4_555 yes
N8 C12 CS1 N11 -173.2(4) 1_555 1_555 1_555 1_555 yes
N8 C12 CS1 N11 -18.7(4) 1_555 1_555 1_555 4_555 yes
N8 C12 CS1 N12 -164.8(4) 1_555 1_555 1_555 1_555 yes
N8 C12 CS1 N12 -60.2(4) 1_555 1_555 1_555 4_555 yes
N8 C12 CS1 C9 -77.8(4) 1_555 1_555 1_555 1_555 yes
N8 C12 CS1 C9 102.6(4) 1_555 1_555 1_555 4_555 yes
N8 C12 CS1 C10 -38.5(4) 1_555 1_555 1_555 1_555 yes
N8 C12 CS1 C10 106.4(4) 1_555 1_555 1_555 4_555 yes
N8 C12 CS1 C12 65.2(3) 1_555 1_555 1_555 4_555 yes
N8 C12 CS1 C15 166.4(4) 1_555 1_555 1_555 1_555 yes
N8 C12 CS1 C15 -22.0(4) 1_555 1_555 1_555 4_555 yes
N8 C12 CS1 C16 172.4(4) 1_555 1_555 1_555 1_555 yes
N8 C12 CS1 C16 -44.3(4) 1_555 1_555 1_555 4_555 yes
N8 C12 CS1 C18 -157.3(4) 1_555 1_555 1_555 1_555 yes
N8 C12 CS1 C18 -47.6(4) 1_555 1_555 1_555 4_555 yes
N8 C12 N7 C9 -1.8(8) 1_555 1_555 1_555 1_555 yes
N9 NI1 N1 C1 -81.4(7) 1_555 1_555 1_555 1_555 yes
N9 NI1 N1 C5 91.6(4) 1_555 1_555 1_555 1_555 yes
N9 NI1 N3 C3 86.1(8) 1_555 1_555 1_555 1_555 yes
N9 NI1 N3 C6 -95.1(4) 1_555 1_555 1_555 1_555 yes
N9 NI1 N5 C7 -130.6(9) 1_555 1_555 1_555 1_555 yes
N9 NI1 N5 C11 50(1) 1_555 1_555 1_555 1_555 yes
N9 NI1 N7 C9 9.2(7) 1_555 1_555 1_555 1_555 yes
N9 NI1 N7 C12 -170.5(4) 1_555 1_555 1_555 1_555 yes
N9 NI1 N11 C15 -179.7(7) 1_555 1_555 1_555 1_555 yes
N9 NI1 N11 C18 1.6(4) 1_555 1_555 1_555 1_555 yes
N9 C13 C14 N10 -0.1(9) 1_555 1_555 1_555 1_555 yes
N9 C17 N10 C14 0.3(8) 1_555 1_555 1_555 1_555 yes
N9 C17 C18 N11 4.7(9) 1_555 1_555 1_555 1_555 yes
N9 C17 C18 N12 -176.4(6) 1_555 1_555 1_555 1_555 yes
N10 C17 N9 C13 -0.3(8) 1_555 1_555 1_555 1_555 yes
N10 C17 C18 N11 -174.2(6) 1_555 1_555 1_555 1_555 yes
N10 C17 C18 N12 4(1) 1_555 1_555 1_555 1_555 yes
N11 CS1 N7 C9 -140.0(4) 1_555 1_555 1_555 1_555 yes
N11 CS1 N7 C12 114.2(4) 1_555 1_555 1_555 1_555 yes
N11 CS1 N7 C9 7.5(4) 1_555 1_555 4_555 4_555 yes
N11 CS1 N7 C12 -98.3(4) 1_555 1_555 4_555 4_555 yes
N11 CS1 N8 C10 -101.7(4) 1_555 1_555 1_555 1_555 yes
N11 CS1 N8 C12 6.3(4) 1_555 1_555 1_555 1_555 yes
N11 CS1 N8 C10 56.6(4) 1_555 1_555 4_555 4_555 yes
N11 CS1 N8 C12 164.6(4) 1_555 1_555 4_555 4_555 yes
N11 CS1 N11 C15 109.3(4) 1_555 1_555 4_555 4_555 yes
N11 CS1 N11 C18 3.9(3) 1_555 1_555 4_555 4_555 yes
N11 CS1 N12 C16 -75.2(4) 1_555 1_555 1_555 1_555 yes
N11 CS1 N12 C18 33.5(3) 1_555 1_555 1_555 1_555 yes
N11 CS1 N12 C16 122.4(4) 1_555 1_555 4_555 4_555 yes
N11 CS1 N12 C18 -128.9(4) 1_555 1_555 4_555 4_555 yes
N11 CS1 C9 C10 144.1(4) 1_555 1_555 1_555 1_555 yes
N11 CS1 C9 C10 -63.5(4) 1_555 1_555 4_555 4_555 yes
N11 CS1 C10 C9 -34.5(4) 1_555 1_555 1_555 1_555 yes
N11 CS1 C10 C9 119.9(4) 1_555 1_555 4_555 4_555 yes
N11 CS1 C12 C11 57.7(4) 1_555 1_555 1_555 1_555 yes
N11 CS1 C12 C11 -147.8(4) 1_555 1_555 4_555 4_555 yes
N11 CS1 C15 C16 110.6(6) 1_555 1_555 1_555 1_555 yes
N11 CS1 C15 C16 -6.8(6) 1_555 1_555 4_555 4_555 yes
N11 CS1 C16 N12 75.2(4) 1_555 1_555 1_555 1_555 yes
N11 CS1 C16 C15 -37.5(4) 1_555 1_555 1_555 1_555 yes
N11 CS1 C16 N12 -71.4(4) 1_555 1_555 4_555 4_555 yes
N11 CS1 C16 C15 175.8(4) 1_555 1_555 4_555 4_555 yes
N11 CS1 C18 N12 -118.2(6) 1_555 1_555 1_555 1_555 yes
N11 CS1 C18 C17 112.4(6) 1_555 1_555 1_555 1_555 yes
N11 CS1 C18 N12 64.1(4) 1_555 1_555 4_555 4_555 yes
N11 CS1 C18 C17 -65.3(5) 1_555 1_555 4_555 4_555 yes
N11 NI1 N1 C1 -138(1) 1_555 1_555 1_555 1_555 yes
N11 NI1 N1 C5 34(1) 1_555 1_555 1_555 1_555 yes
N11 NI1 N3 C3 6.7(8) 1_555 1_555 1_555 1_555 yes
N11 NI1 N3 C6 -174.5(4) 1_555 1_555 1_555 1_555 yes
N11 NI1 N5 C7 -80.6(8) 1_555 1_555 1_555 1_555 yes
N11 NI1 N5 C11 100.1(5) 1_555 1_555 1_555 1_555 yes
N11 NI1 N7 C9 88.5(7) 1_555 1_555 1_555 1_555 yes
N11 NI1 N7 C12 -91.2(4) 1_555 1_555 1_555 1_555 yes
N11 NI1 N9 C13 174.9(8) 1_555 1_555 1_555 1_555 yes
N11 NI1 N9 C17 0.8(4) 1_555 1_555 1_555 1_555 yes
N11 C15 CS1 N12 -75.3(4) 1_555 1_555 1_555 1_555 yes
N11 C15 CS1 N12 -60.4(4) 1_555 1_555 1_555 4_555 yes
N11 C15 CS1 C9 22.1(4) 1_555 1_555 1_555 1_555 yes
N11 C15 CS1 C9 -157.5(4) 1_555 1_555 1_555 4_555 yes
N11 C15 CS1 C10 38.9(4) 1_555 1_555 1_555 1_555 yes
N11 C15 CS1 C10 -176.7(4) 1_555 1_555 1_555 4_555 yes
N11 C15 CS1 C12 54.0(4) 1_555 1_555 1_555 1_555 yes
N11 C15 CS1 C12 173.4(3) 1_555 1_555 1_555 4_555 yes
N11 C15 CS1 C15 -67.2(4) 1_555 1_555 1_555 4_555 yes
N11 C15 CS1 C16 -110.6(6) 1_555 1_555 1_555 1_555 yes
N11 C15 CS1 C16 -35.4(6) 1_555 1_555 1_555 4_555 yes
N11 C15 CS1 C18 -38.7(3) 1_555 1_555 1_555 1_555 yes
N11 C15 CS1 C18 -90.7(4) 1_555 1_555 1_555 4_555 yes
N11 C15 C16 N12 -1.3(8) 1_555 1_555 1_555 1_555 yes
N11 C18 CS1 N12 118.2(6) 1_555 1_555 1_555 1_555 yes
N11 C18 CS1 N12 -155.3(4) 1_555 1_555 1_555 4_555 yes
N11 C18 CS1 C9 -77.4(4) 1_555 1_555 1_555 1_555 yes
N11 C18 CS1 C9 102.9(4) 1_555 1_555 1_555 4_555 yes
N11 C18 CS1 C10 -72.4(4) 1_555 1_555 1_555 1_555 yes
N11 C18 CS1 C10 80.3(4) 1_555 1_555 1_555 4_555 yes
N11 C18 CS1 C12 -41.6(4) 1_555 1_555 1_555 1_555 yes
N11 C18 CS1 C12 85.5(4) 1_555 1_555 1_555 4_555 yes
N11 C18 CS1 C15 40.5(4) 1_555 1_555 1_555 1_555 yes
N11 C18 CS1 C15 -145.9(3) 1_555 1_555 1_555 4_555 yes
N11 C18 CS1 C16 79.9(4) 1_555 1_555 1_555 1_555 yes
N11 C18 CS1 C16 -137.7(4) 1_555 1_555 1_555 4_555 yes
N11 C18 CS1 C18 -175.3(4) 1_555 1_555 1_555 4_555 yes
N11 C18 N12 C16 1.1(8) 1_555 1_555 1_555 1_555 yes
N12 CS1 N7 C9 -119.3(4) 1_555 1_555 1_555 1_555 yes
N12 CS1 N7 C12 134.9(4) 1_555 1_555 1_555 1_555 yes
N12 CS1 N7 C9 -22.4(4) 1_555 1_555 4_555 4_555 yes
N12 CS1 N7 C12 -128.2(4) 1_555 1_555 4_555 4_555 yes
N12 CS1 N8 C10 -89.9(4) 1_555 1_555 1_555 1_555 yes
N12 CS1 N8 C12 18.0(4) 1_555 1_555 1_555 1_555 yes
N12 CS1 N8 C10 17.9(4) 1_555 1_555 4_555 4_555 yes
N12 CS1 N8 C12 125.9(4) 1_555 1_555 4_555 4_555 yes
N12 CS1 N11 C15 73.2(4) 1_555 1_555 1_555 1_555 yes
N12 CS1 N11 C18 -32.2(3) 1_555 1_555 1_555 1_555 yes
N12 CS1 N11 C15 133.6(4) 1_555 1_555 4_555 4_555 yes
N12 CS1 N11 C18 28.2(4) 1_555 1_555 4_555 4_555 yes
N12 CS1 N12 C16 154.7(4) 1_555 1_555 4_555 4_555 yes
N12 CS1 N12 C18 -96.6(4) 1_555 1_555 4_555 4_555 yes
N12 CS1 C9 C10 172.7(4) 1_555 1_555 1_555 1_555 yes
N12 CS1 C9 C10 -91.9(4) 1_555 1_555 4_555 4_555 yes
N12 CS1 C10 C9 -8.5(5) 1_555 1_555 1_555 1_555 yes
N12 CS1 C10 C9 84.4(4) 1_555 1_555 4_555 4_555 yes
N12 CS1 C12 C11 66.2(4) 1_555 1_555 1_555 1_555 yes
N12 CS1 C12 C11 170.7(4) 1_555 1_555 4_555 4_555 yes
N12 CS1 C15 C16 35.3(4) 1_555 1_555 1_555 1_555 yes
N12 CS1 C15 C16 50.3(5) 1_555 1_555 4_555 4_555 yes
N12 CS1 C16 C15 -112.8(6) 1_555 1_555 1_555 1_555 yes
N12 CS1 C16 C15 -141.2(4) 1_555 1_555 4_555 4_555 yes
N12 CS1 C18 C17 -129.4(6) 1_555 1_555 1_555 1_555 yes
N12 CS1 C18 C17 -42.9(4) 1_555 1_555 4_555 4_555 yes
N12 C16 CS1 C9 61.1(4) 1_555 1_555 1_555 1_555 yes
N12 C16 CS1 C9 -118.5(4) 1_555 1_555 1_555 4_555 yes
N12 C16 CS1 C10 74.3(4) 1_555 1_555 1_555 1_555 yes
N12 C16 CS1 C10 -142.5(4) 1_555 1_555 1_555 4_555 yes
N12 C16 CS1 C12 97.3(4) 1_555 1_555 1_555 1_555 yes
N12 C16 CS1 C12 -138.8(4) 1_555 1_555 1_555 4_555 yes
N12 C16 CS1 C15 112.8(6) 1_555 1_555 1_555 1_555 yes
N12 C16 CS1 C15 -54.2(5) 1_555 1_555 1_555 4_555 yes
N12 C16 CS1 C16 -20.0(3) 1_555 1_555 1_555 4_555 yes
N12 C16 CS1 C18 37.2(3) 1_555 1_555 1_555 1_555 yes
N12 C16 CS1 C18 -52.1(4) 1_555 1_555 1_555 4_555 yes
N12 C18 CS1 C9 164.3(4) 1_555 1_555 1_555 1_555 yes
N12 C18 CS1 C9 -15.3(4) 1_555 1_555 1_555 4_555 yes
N12 C18 CS1 C10 169.4(4) 1_555 1_555 1_555 1_555 yes
N12 C18 CS1 C10 -37.9(4) 1_555 1_555 1_555 4_555 yes
N12 C18 CS1 C12 -159.8(4) 1_555 1_555 1_555 1_555 yes
N12 C18 CS1 C12 -32.7(5) 1_555 1_555 1_555 4_555 yes
N12 C18 CS1 C15 -77.7(4) 1_555 1_555 1_555 1_555 yes
N12 C18 CS1 C15 95.8(4) 1_555 1_555 1_555 4_555 yes
N12 C18 CS1 C16 -38.3(4) 1_555 1_555 1_555 1_555 yes
N12 C18 CS1 C16 104.1(4) 1_555 1_555 1_555 4_555 yes
N12 C18 CS1 C18 66.5(4) 1_555 1_555 1_555 4_555 yes
N12 C18 N11 C15 -1.9(7) 1_555 1_555 1_555 1_555 yes
N13 C19 C20 C21 170.2(6) 1_555 1_555 1_555 1_555 yes
N13 C19 C20 C21 170.2(6) 1_555 12_555 12_555 12_555 yes
N13 C22 C23 C24 -177.7(7) 1_555 1_555 1_555 1_555 yes
N13 C22 C23 C24 -177.7(7) 1_555 12_555 12_555 12_555 yes
C1 N1 C5 C6 -179.8(5) 1_555 1_555 1_555 1_555 yes
C1 C2 N2 C5 -0.5(8) 1_555 1_555 1_555 1_555 yes
C2 N2 C5 C6 179.6(7) 1_555 1_555 1_555 1_555 yes
C2 C1 N1 C5 0.5(7) 1_555 1_555 1_555 1_555 yes
C3 N3 C6 C5 -177.5(6) 1_555 1_555 1_555 1_555 yes
C3 C4 N4 C6 -1.4(8) 1_555 1_555 1_555 1_555 yes
C4 N4 C6 C5 178.2(6) 1_555 1_555 1_555 1_555 yes
C4 C3 N3 C6 -1.2(8) 1_555 1_555 1_555 1_555 yes
C7 N5 C11 C12 177.5(6) 1_555 1_555 1_555 1_555 yes
C7 C8 N6 C11 1(1) 1_555 1_555 1_555 1_555 yes
C8 N6 C11 C12 -178.3(8) 1_555 1_555 1_555 1_555 yes
C8 C7 N5 C11 1.6(9) 1_555 1_555 1_555 1_555 yes
C9 CS1 N7 C12 -105.8(5) 1_555 1_555 1_555 1_555 yes
C9 CS1 N7 C12 75.2(5) 1_555 1_555 4_555 4_555 yes
C9 CS1 N8 C10 -35.8(4) 1_555 1_555 1_555 1_555 yes
C9 CS1 N8 C12 72.2(4) 1_555 1_555 1_555 1_555 yes
C9 CS1 N8 C10 144.2(4) 1_555 1_555 4_555 4_555 yes
C9 CS1 N8 C12 -107.9(4) 1_555 1_555 4_555 4_555 yes
C9 CS1 N11 C15 -157.2(4) 1_555 1_555 1_555 1_555 yes
C9 CS1 N11 C18 97.3(4) 1_555 1_555 1_555 1_555 yes
C9 CS1 N11 C15 23.2(4) 1_555 1_555 4_555 4_555 yes
C9 CS1 N11 C18 -82.3(4) 1_555 1_555 4_555 4_555 yes
C9 CS1 N12 C16 -124.3(4) 1_555 1_555 1_555 1_555 yes
C9 CS1 N12 C18 -15.6(4) 1_555 1_555 1_555 1_555 yes
C9 CS1 N12 C16 56.0(4) 1_555 1_555 4_555 4_555 yes
C9 CS1 N12 C18 164.7(4) 1_555 1_555 4_555 4_555 yes
C9 CS1 C9 C10 -139.6(4) 1_555 1_555 4_555 4_555 yes
C9 CS1 C12 C11 153.2(5) 1_555 1_555 1_555 1_555 yes
C9 CS1 C12 C11 -26.5(5) 1_555 1_555 4_555 4_555 yes
C9 CS1 C15 C16 132.7(4) 1_555 1_555 1_555 1_555 yes
C9 CS1 C15 C16 -46.9(4) 1_555 1_555 4_555 4_555 yes
C9 CS1 C16 C15 -51.7(5) 1_555 1_555 1_555 1_555 yes
C9 CS1 C16 C15 128.7(5) 1_555 1_555 4_555 4_555 yes
C9 CS1 C18 C17 35.0(4) 1_555 1_555 1_555 1_555 yes
C9 CS1 C18 C17 -144.7(4) 1_555 1_555 4_555 4_555 yes
C9 N7 CS1 C10 36.4(4) 1_555 1_555 1_555 1_555 yes
C9 N7 CS1 C10 164.7(4) 1_555 1_555 1_555 4_555 yes
C9 N7 CS1 C12 105.8(5) 1_555 1_555 1_555 1_555 yes
C9 N7 CS1 C12 110.3(4) 1_555 1_555 1_555 4_555 yes
C9 N7 CS1 C15 -154.6(4) 1_555 1_555 1_555 1_555 yes
C9 N7 CS1 C15 15.6(4) 1_555 1_555 1_555 4_555 yes
C9 N7 CS1 C16 -140.9(4) 1_555 1_555 1_555 1_555 yes
C9 N7 CS1 C16 -2.4(4) 1_555 1_555 1_555 4_555 yes
C9 N7 CS1 C18 -117.4(4) 1_555 1_555 1_555 1_555 yes
C9 N7 CS1 C18 -19.5(4) 1_555 1_555 1_555 4_555 yes
C9 N7 C12 C11 -179.6(6) 1_555 1_555 1_555 1_555 yes
C9 C10 CS1 C10 -137.4(4) 1_555 1_555 1_555 4_555 yes
C9 C10 CS1 C12 -75.7(5) 1_555 1_555 1_555 1_555 yes
C9 C10 CS1 C12 -174.2(4) 1_555 1_555 1_555 4_555 yes
C9 C10 CS1 C15 -49.0(4) 1_555 1_555 1_555 1_555 yes
C9 C10 CS1 C15 121.3(5) 1_555 1_555 1_555 4_555 yes
C9 C10 CS1 C16 -34.0(5) 1_555 1_555 1_555 1_555 yes
C9 C10 CS1 C16 97.9(4) 1_555 1_555 1_555 4_555 yes
C9 C10 CS1 C18 -13.1(4) 1_555 1_555 1_555 1_555 yes
C9 C10 CS1 C18 97.7(4) 1_555 1_555 1_555 4_555 yes
C9 C10 N8 C12 -1.7(8) 1_555 1_555 1_555 1_555 yes
C10 CS1 N7 C12 -69.4(4) 1_555 1_555 1_555 1_555 yes
C10 CS1 N7 C12 58.9(4) 1_555 1_555 4_555 4_555 yes
C10 CS1 N8 C12 108.0(6) 1_555 1_555 1_555 1_555 yes
C10 CS1 N8 C12 -88.2(4) 1_555 1_555 4_555 4_555 yes
C10 CS1 N11 C15 -144.3(4) 1_555 1_555 1_555 1_555 yes
C10 CS1 N11 C18 110.3(4) 1_555 1_555 1_555 1_555 yes
C10 CS1 N11 C15 3.2(4) 1_555 1_555 4_555 4_555 yes
C10 CS1 N11 C18 -102.3(4) 1_555 1_555 4_555 4_555 yes
C10 CS1 N12 C16 -121.0(4) 1_555 1_555 1_555 1_555 yes
C10 CS1 N12 C18 -12.3(4) 1_555 1_555 1_555 1_555 yes
C10 CS1 N12 C16 33.3(4) 1_555 1_555 4_555 4_555 yes
C10 CS1 N12 C18 142.1(4) 1_555 1_555 4_555 4_555 yes
C10 CS1 C12 C11 -167.6(5) 1_555 1_555 1_555 1_555 yes
C10 CS1 C12 C11 -22.6(5) 1_555 1_555 4_555 4_555 yes
C10 CS1 C15 C16 149.6(4) 1_555 1_555 1_555 1_555 yes
C10 CS1 C15 C16 -66.0(4) 1_555 1_555 4_555 4_555 yes
C10 CS1 C16 C15 -38.4(5) 1_555 1_555 1_555 1_555 yes
C10 CS1 C16 C15 104.7(5) 1_555 1_555 4_555 4_555 yes
C10 CS1 C18 C17 40.0(4) 1_555 1_555 1_555 1_555 yes
C10 CS1 C18 C17 -167.3(4) 1_555 1_555 4_555 4_555 yes
C10 N8 CS1 C12 -108.0(6) 1_555 1_555 1_555 1_555 yes
C10 N8 CS1 C12 128.2(4) 1_555 1_555 1_555 4_555 yes
C10 N8 CS1 C15 -121.7(4) 1_555 1_555 1_555 1_555 yes
C10 N8 CS1 C15 50.6(4) 1_555 1_555 1_555 4_555 yes
C10 N8 CS1 C16 -116.9(4) 1_555 1_555 1_555 1_555 yes
C10 N8 CS1 C16 27.8(4) 1_555 1_555 1_555 4_555 yes
C10 N8 CS1 C18 -84.6(4) 1_555 1_555 1_555 1_555 yes
C10 N8 CS1 C18 34.9(4) 1_555 1_555 1_555 4_555 yes
C10 N8 C12 C11 179.7(7) 1_555 1_555 1_555 1_555 yes
C10 C9 CS1 C12 71.9(5) 1_555 1_555 1_555 1_555 yes
C10 C9 CS1 C12 8.5(6) 1_555 1_555 1_555 4_555 yes
C10 C9 CS1 C15 135.2(4) 1_555 1_555 1_555 1_555 yes
C10 C9 CS1 C15 -54.4(4) 1_555 1_555 1_555 4_555 yes
C10 C9 CS1 C16 153.0(4) 1_555 1_555 1_555 1_555 yes
C10 C9 CS1 C16 -72.1(4) 1_555 1_555 1_555 4_555 yes
C10 C9 CS1 C18 166.9(4) 1_555 1_555 1_555 1_555 yes
C10 C9 CS1 C18 -86.2(4) 1_555 1_555 1_555 4_555 yes
C10 C9 N7 C12 0.6(7) 1_555 1_555 1_555 1_555 yes
C11 C12 CS1 C12 -63.8(4) 1_555 1_555 1_555 4_555 yes
C11 C12 CS1 C15 37.3(4) 1_555 1_555 1_555 1_555 yes
C11 C12 CS1 C15 -151.1(4) 1_555 1_555 1_555 4_555 yes
C11 C12 CS1 C16 43.4(4) 1_555 1_555 1_555 1_555 yes
C11 C12 CS1 C16 -173.4(4) 1_555 1_555 1_555 4_555 yes
C11 C12 CS1 C18 73.7(4) 1_555 1_555 1_555 1_555 yes
C11 C12 CS1 C18 -176.6(3) 1_555 1_555 1_555 4_555 yes
C12 CS1 N11 C15 -120.2(4) 1_555 1_555 1_555 1_555 yes
C12 CS1 N11 C18 134.3(4) 1_555 1_555 1_555 1_555 yes
C12 CS1 N11 C15 -8.1(4) 1_555 1_555 4_555 4_555 yes
C12 CS1 N11 C18 -113.5(4) 1_555 1_555 4_555 4_555 yes
C12 CS1 N12 C16 -88.0(4) 1_555 1_555 1_555 1_555 yes
C12 CS1 N12 C18 20.7(4) 1_555 1_555 1_555 1_555 yes
C12 CS1 N12 C16 45.7(4) 1_555 1_555 4_555 4_555 yes
C12 CS1 N12 C18 154.4(4) 1_555 1_555 4_555 4_555 yes
C12 CS1 C15 C16 164.7(4) 1_555 1_555 1_555 1_555 yes
C12 CS1 C15 C16 -76.0(4) 1_555 1_555 4_555 4_555 yes
C12 CS1 C16 C15 -15.5(4) 1_555 1_555 1_555 1_555 yes
C12 CS1 C16 C15 108.4(4) 1_555 1_555 4_555 4_555 yes
C12 CS1 C18 C17 70.8(4) 1_555 1_555 1_555 1_555 yes
C12 CS1 C18 C17 -162.1(4) 1_555 1_555 4_555 4_555 yes
C12 N7 CS1 C15 99.6(4) 1_555 1_555 1_555 1_555 yes
C12 N7 CS1 C15 -90.2(4) 1_555 1_555 1_555 4_555 yes
C12 N7 CS1 C16 113.3(4) 1_555 1_555 1_555 1_555 yes
C12 N7 CS1 C16 -108.2(4) 1_555 1_555 1_555 4_555 yes
C12 N7 CS1 C18 136.8(4) 1_555 1_555 1_555 1_555 yes
C12 N7 CS1 C18 -125.3(4) 1_555 1_555 1_555 4_555 yes
C12 N8 CS1 C15 -13.7(4) 1_555 1_555 1_555 1_555 yes
C12 N8 CS1 C15 158.6(4) 1_555 1_555 1_555 4_555 yes
C12 N8 CS1 C16 -8.9(4) 1_555 1_555 1_555 1_555 yes
C12 N8 CS1 C16 135.7(4) 1_555 1_555 1_555 4_555 yes
C12 N8 CS1 C18 23.3(4) 1_555 1_555 1_555 1_555 yes
C12 N8 CS1 C18 142.8(4) 1_555 1_555 1_555 4_555 yes
C13 N9 C17 C18 -179.4(6) 1_555 1_555 1_555 1_555 yes
C13 C14 N10 C17 -0.2(9) 1_555 1_555 1_555 1_555 yes
C14 N10 C17 C18 179.2(7) 1_555 1_555 1_555 1_555 yes
C14 C13 N9 C17 0.2(8) 1_555 1_555 1_555 1_555 yes
C15 CS1 N11 C18 -105.4(5) 1_555 1_555 1_555 1_555 yes
C15 CS1 N11 C18 55.9(5) 1_555 1_555 4_555 4_555 yes
C15 CS1 N12 C16 -36.2(4) 1_555 1_555 1_555 1_555 yes
C15 CS1 N12 C18 72.5(4) 1_555 1_555 1_555 1_555 yes
C15 CS1 N12 C16 145.7(3) 1_555 1_555 4_555 4_555 yes
C15 CS1 N12 C18 -105.6(4) 1_555 1_555 4_555 4_555 yes
C15 CS1 C15 C16 43.5(4) 1_555 1_555 4_555 4_555 yes
C15 CS1 C18 C17 152.9(6) 1_555 1_555 1_555 1_555 yes
C15 CS1 C18 C17 -33.5(5) 1_555 1_555 4_555 4_555 yes
C15 N11 CS1 C16 36.4(4) 1_555 1_555 1_555 1_555 yes
C15 N11 CS1 C16 157.9(4) 1_555 1_555 1_555 4_555 yes
C15 N11 CS1 C18 105.4(5) 1_555 1_555 1_555 1_555 yes
C15 N11 CS1 C18 111.3(4) 1_555 1_555 1_555 4_555 yes
C15 N11 C18 C17 177.2(5) 1_555 1_555 1_555 1_555 yes
C15 C16 CS1 C16 -132.8(4) 1_555 1_555 1_555 4_555 yes
C15 C16 CS1 C18 -75.6(4) 1_555 1_555 1_555 1_555 yes
C15 C16 CS1 C18 -164.9(4) 1_555 1_555 1_555 4_555 yes
C15 C16 N12 C18 0.2(8) 1_555 1_555 1_555 1_555 yes
C16 CS1 N11 C18 -69.1(4) 1_555 1_555 1_555 1_555 yes
C16 CS1 N11 C18 52.5(4) 1_555 1_555 4_555 4_555 yes
C16 CS1 N12 C18 108.7(5) 1_555 1_555 1_555 1_555 yes
C16 CS1 N12 C18 -86.1(4) 1_555 1_555 4_555 4_555 yes
C16 CS1 C18 C17 -167.7(6) 1_555 1_555 1_555 1_555 yes
C16 CS1 C18 C17 -25.3(4) 1_555 1_555 4_555 4_555 yes
C16 N12 CS1 C18 -108.7(5) 1_555 1_555 1_555 1_555 yes
C16 N12 CS1 C18 132.9(4) 1_555 1_555 1_555 4_555 yes
C16 N12 C18 C17 -177.8(6) 1_555 1_555 1_555 1_555 yes
C16 C15 CS1 C18 72.0(4) 1_555 1_555 1_555 1_555 yes
C16 C15 CS1 C18 19.9(5) 1_555 1_555 1_555 4_555 yes
C16 C15 N11 C18 1.8(7) 1_555 1_555 1_555 1_555 yes
C17 C18 CS1 C18 -62.9(4) 1_555 1_555 1_555 4_555 yes
C19 N13 C19 C20 -179.1(7) 1_555 1_555 12_555 12_555 yes
C19 N13 C22 C23 61.7(8) 1_555 1_555 1_555 1_555 yes
C19 N13 C22 C23 -57.0(8) 1_555 1_555 12_555 12_555 yes
C20 C19 N13 C22 60.7(8) 1_555 1_555 1_555 1_555 yes
C20 C19 N13 C22 -59.6(7) 1_555 1_555 1_555 12_555 yes
C22 N13 C22 C23 -177.2(8) 1_555 1_555 12_555 12_555 yes
